data_4126823
loop_
_publ_author_name
'Boutland, Aaron'
'Carroll, Ashlea'
'Alvarez Lamsfus, Carlos'
'Stasch, Andreas'
'Maron, Laurent'
'Jones, Cameron'

_publ_section_title
;
 Reversible Insertion of a C=C Bond into Magnesium(I) Dimers: Generation
 of Highly Active 1,2-Dimagnesioethane Compounds.
;
_journal_name_full 'Journal of the American Chemical Society'
_journal_paper_doi 10.1021/jacs.7b11368
_journal_year 2017
_chemical_formula_sum 'C60 H70 Mg2 N4'
_chemical_formula_weight 895.82
_chemical_name_systematic
; 
 ? 
;
_space_group_IT_number 2
_symmetry_cell_setting triclinic
_symmetry_space_group_name_Hall '-P 1'
_symmetry_space_group_name_H-M 'P -1'
_atom_sites_solution_hydrogens geom
_atom_sites_solution_primary direct
_atom_sites_solution_secondary difmap
_audit_creation_method SHELXL-97
_cell_angle_alpha 96.6650(10)
_cell_angle_beta 96.4530(10)
_cell_angle_gamma 111.6540(10)
_cell_formula_units_Z 6
_cell_length_a 16.4521(5)
_cell_length_b 18.7842(7)
_cell_length_c 28.0892(11)
_cell_measurement_reflns_used 31011
_cell_measurement_temperature 123(2)
_cell_measurement_theta_max 26.00
_cell_measurement_theta_min 2.93
_cell_volume 7899.5(5)
_computing_cell_refinement crysalispro
_computing_data_collection crysalispro
_computing_data_reduction crysalispro
_computing_molecular_graphics X-Seed
_computing_publication_material CifTAB
_computing_structure_refinement 'SHELXL-97 (Sheldrick, 1997)'
_computing_structure_solution 'SHELXS-97 (Sheldrick, 1990)'
_diffrn_ambient_temperature 123(2)
_diffrn_measured_fraction_theta_full 0.998
_diffrn_measured_fraction_theta_max 0.998
_diffrn_measurement_device_type 'Oxford Gemini Ultra'
_diffrn_radiation_monochromator graphite
_diffrn_radiation_source 'fine-focus sealed tube'
_diffrn_radiation_type MoK\a
_diffrn_radiation_wavelength 0.71073
_diffrn_reflns_av_R_equivalents 0.0847
_diffrn_reflns_av_sigmaI/netI 0.0834
_diffrn_reflns_limit_h_max 20
_diffrn_reflns_limit_h_min -14
_diffrn_reflns_limit_k_max 23
_diffrn_reflns_limit_k_min -23
_diffrn_reflns_limit_l_max 34
_diffrn_reflns_limit_l_min -34
_diffrn_reflns_number 152018
_diffrn_reflns_theta_full 26.00
_diffrn_reflns_theta_max 26.00
_diffrn_reflns_theta_min 2.93
_exptl_absorpt_coefficient_mu 0.087
_exptl_absorpt_correction_T_max 0.982
_exptl_absorpt_correction_T_min 0.960
_exptl_absorpt_correction_type multi-scan
_exptl_absorpt_process_details 'SCALE3 ABSPACK'
_exptl_crystal_colour red-orange
_exptl_crystal_density_diffrn 1.130
_exptl_crystal_density_method 'not measured'
_exptl_crystal_description block
_exptl_crystal_F_000 2892
_exptl_crystal_size_max 0.40
_exptl_crystal_size_mid 0.30
_exptl_crystal_size_min 0.20
_refine_diff_density_max 0.327
_refine_diff_density_min -0.331
_refine_diff_density_rms 0.062
_refine_ls_extinction_method none
_refine_ls_goodness_of_fit_ref 1.068
_refine_ls_hydrogen_treatment mixed
_refine_ls_matrix_type full
_refine_ls_number_parameters 1855
_refine_ls_number_reflns 31011
_refine_ls_number_restraints 12
_refine_ls_restrained_S_all 1.073
_refine_ls_R_factor_all 0.1396
_refine_ls_R_factor_gt 0.0692
_refine_ls_shift/su_max 0.001
_refine_ls_shift/su_mean 0.000
_refine_ls_structure_factor_coef Fsqd
_refine_ls_weighting_details 'calc w=1/[\s^2^(Fo^2^)+(0.0194P)^2^+13.2720P] where P=(Fo^2^+2Fc^2^)/3'
_refine_ls_weighting_scheme calc
_refine_ls_wR_factor_gt 0.1234
_refine_ls_wR_factor_ref 0.1579
_reflns_number_gt 18776
_reflns_number_total 31011
_reflns_threshold_expression >2sigma(I)
_cod_data_source_file ja7b11368_si_002.cif
_cod_data_source_block compound1
_cod_original_sg_symbol_H-M P-1
_cod_database_code 4126823

loop_
_symmetry_equiv_pos_as_xyz
'x, y, z'
'-x, -y, -z'

loop_
_atom_site_label
_atom_site_type_symbol
_atom_site_fract_x
_atom_site_fract_y
_atom_site_fract_z
_atom_site_U_iso_or_equiv
_atom_site_adp_type
_atom_site_occupancy
_atom_site_symmetry_multiplicity
_atom_site_calc_flag
_atom_site_refinement_flags
Mg1 Mg 0.14164(7) 0.23952(6) 0.88810(4) 0.0231(2) Uani 1 1 d .
N1 N 0.05737(17) 0.13242(14) 0.89332(9) 0.0245(6) Uani 1 1 d .
C1 C 0.1112(2) 0.35083(18) 0.91154(12) 0.0241(7) Uani 1 1 d .
H1 H 0.099(2) 0.3321(18) 0.8733(12) 0.034(9) Uiso 1 1 d .
Mg2 Mg 0.15296(7) 0.47462(6) 0.91647(4) 0.0233(2) Uani 1 1 d .
N2 N 0.17046(17) 0.20655(14) 0.82381(9) 0.0236(6) Uani 1 1 d .
C2 C 0.1996(2) 0.34825(17) 0.93651(10) 0.0227(7) Uani 1 1 d .
H2 H 0.061(2) 0.3227(18) 0.9231(11) 0.029(9) Uiso 1 1 d .
Mg3 Mg 0.52375(7) 1.07401(6) 0.77804(4) 0.0222(2) Uani 1 1 d .
N3 N 0.18798(17) 0.56316(14) 0.97364(9) 0.0243(6) Uani 1 1 d .
C3 C 0.2780(2) 0.40494(17) 0.92358(11) 0.0231(7) Uani 1 1 d .
Mg4 Mg 0.48814(7) 0.83018(6) 0.75619(4) 0.0240(2) Uani 1 1 d .
N4 N 0.10084(16) 0.52960(14) 0.87103(9) 0.0234(6) Uani 1 1 d .
C4 C 0.2717(2) 0.43794(17) 0.88041(11) 0.0248(7) Uani 1 1 d .
H4 H 0.2152 0.4230 0.8608 0.030 Uiso 1 1 calc R
Mg5 Mg 0.80668(7) 0.57771(6) 0.55551(4) 0.0237(2) Uani 1 1 d .
N5 N 0.51011(17) 1.11128(14) 0.84540(9) 0.0225(6) Uani 1 1 d .
C5 C 0.3456(2) 0.49102(19) 0.86647(12) 0.0322(8) Uani 1 1 d .
H5 H 0.3385 0.5104 0.8372 0.039 Uiso 1 1 calc R
Mg6 Mg 0.80194(7) 0.80836(6) 0.58965(4) 0.0245(2) Uani 1 1 d .
N6 N 0.60626(16) 1.17928(14) 0.76859(8) 0.0202(6) Uani 1 1 d .
C6 C 0.4284(2) 0.5161(2) 0.89375(13) 0.0359(9) Uani 1 1 d .
H6 H 0.4788 0.5516 0.8836 0.043 Uiso 1 1 calc R
N7 N 0.54056(16) 0.76992(14) 0.79724(9) 0.0231(6) Uani 1 1 d .
C7 C 0.4361(2) 0.48762(19) 0.93724(13) 0.0340(8) Uani 1 1 d .
H7 H 0.4928 0.5051 0.9571 0.041 Uiso 1 1 calc R
N8 N 0.44341(17) 0.74330(14) 0.69748(9) 0.0232(6) Uani 1 1 d .
C8 C 0.3647(2) 0.43538(18) 0.95197(12) 0.0297(8) Uani 1 1 d .
H8 H 0.3731 0.4188 0.9822 0.036 Uiso 1 1 calc R
N9 N 0.72556(16) 0.46740(14) 0.55620(9) 0.0217(6) Uani 1 1 d .
C9 C 0.2006(2) 0.32628(17) 0.98568(11) 0.0261(7) Uani 1 1 d .
N10 N 0.83501(16) 0.55476(14) 0.48953(9) 0.0227(6) Uani 1 1 d .
C10 C 0.2684(2) 0.30521(18) 1.00748(12) 0.0319(8) Uani 1 1 d .
H10 H 0.3144 0.3046 0.9900 0.038 Uiso 1 1 calc R
N11 N 0.74901(16) 0.86977(14) 0.54970(9) 0.0234(6) Uani 1 1 d .
C11 C 0.2697(3) 0.2854(2) 1.05349(13) 0.0425(10) Uani 1 1 d .
H11 H 0.3170 0.2728 1.0673 0.051 Uiso 1 1 calc R
N12 N 0.81911(17) 0.88202(15) 0.65239(9) 0.0271(6) Uani 1 1 d .
C12 C 0.2026(3) 0.2837(2) 1.07942(13) 0.0474(11) Uani 1 1 d .
H12 H 0.2037 0.2708 1.1111 0.057 Uiso 1 1 calc R
C13 C 0.1339(3) 0.3012(2) 1.05836(13) 0.0421(10) Uani 1 1 d .
H13 H 0.0865 0.2989 1.0754 0.050 Uiso 1 1 calc R
C14 C 0.1330(2) 0.32201(19) 1.01249(11) 0.0311(8) Uani 1 1 d .
H14 H 0.0848 0.3337 0.9989 0.037 Uiso 1 1 calc R
C15 C 0.1858(2) 0.11336(19) 0.76036(12) 0.0333(8) Uani 1 1 d .
H15A H 0.1546 0.1243 0.7321 0.050 Uiso 1 1 calc R
H15B H 0.1766 0.0582 0.7553 0.050 Uiso 1 1 calc R
H15C H 0.2494 0.1453 0.7646 0.050 Uiso 1 1 calc R
C16 C 0.1500(2) 0.13226(18) 0.80547(11) 0.0263(7) Uani 1 1 d .
C17 C 0.0957(2) 0.06977(18) 0.82439(12) 0.0307(8) Uani 1 1 d .
H17 H 0.0896 0.0200 0.8087 0.037 Uiso 1 1 calc R
C18 C 0.0487(2) 0.06923(17) 0.86309(11) 0.0259(7) Uani 1 1 d .
C19 C -0.0160(2) -0.00953(18) 0.86929(13) 0.0371(9) Uani 1 1 d .
H19A H 0.0077 -0.0254 0.8980 0.056 Uiso 1 1 calc R
H19B H -0.0246 -0.0478 0.8404 0.056 Uiso 1 1 calc R
H19C H -0.0729 -0.0064 0.8735 0.056 Uiso 1 1 calc R
C20 C 0.2090(2) 0.26369(17) 0.79446(11) 0.0229(7) Uani 1 1 d .
C21 C 0.1513(2) 0.27909(18) 0.76014(11) 0.0276(7) Uani 1 1 d .
C22 C 0.1866(2) 0.3377(2) 0.73359(12) 0.0316(8) Uani 1 1 d .
H22 H 0.1478 0.3479 0.7102 0.038 Uiso 1 1 calc R
C23 C 0.2765(2) 0.3816(2) 0.74007(12) 0.0316(8) Uani 1 1 d .
C24 C 0.3322(2) 0.36425(19) 0.77366(12) 0.0294(8) Uani 1 1 d .
H24 H 0.3944 0.3931 0.7779 0.035 Uiso 1 1 calc R
C25 C 0.3000(2) 0.30603(18) 0.80121(11) 0.0253(7) Uani 1 1 d .
C26 C 0.3628(2) 0.2914(2) 0.83847(12) 0.0326(8) Uani 1 1 d .
H26A H 0.3599 0.3145 0.8710 0.049 Uiso 1 1 calc R
H26B H 0.4234 0.3148 0.8318 0.049 Uiso 1 1 calc R
H26C H 0.3460 0.2352 0.8368 0.049 Uiso 1 1 calc R
C27 C 0.0528(2) 0.2338(2) 0.75290(13) 0.0391(9) Uani 1 1 d .
H27A H 0.0230 0.2538 0.7287 0.059 Uiso 1 1 calc R
H27B H 0.0316 0.2395 0.7838 0.059 Uiso 1 1 calc R
H27C H 0.0395 0.1788 0.7415 0.059 Uiso 1 1 calc R
C28 C 0.3131(3) 0.4474(2) 0.71220(15) 0.0499(11) Uani 1 1 d .
H28A H 0.3460 0.4330 0.6884 0.075 Uiso 1 1 calc R
H28B H 0.3529 0.4943 0.7349 0.075 Uiso 1 1 calc R
H28C H 0.2641 0.4575 0.6953 0.075 Uiso 1 1 calc R
C29 C 0.00735(19) 0.12490(16) 0.93253(11) 0.0215(7) Uani 1 1 d .
C30 C 0.0429(2) 0.11138(17) 0.97642(11) 0.0239(7) Uani 1 1 d .
C31 C -0.0022(2) 0.11126(18) 1.01521(12) 0.0286(8) Uani 1 1 d .
H31 H 0.0219 0.1029 1.0454 0.034 Uiso 1 1 calc R
C32 C -0.0806(2) 0.12283(19) 1.01185(12) 0.0302(8) Uani 1 1 d .
C33 C -0.1148(2) 0.13449(18) 0.96744(12) 0.0292(8) Uani 1 1 d .
H33 H -0.1692 0.1417 0.9643 0.035 Uiso 1 1 calc R
C34 C -0.0722(2) 0.13593(18) 0.92737(11) 0.0261(7) Uani 1 1 d .
C35 C -0.1113(2) 0.1492(2) 0.87973(13) 0.0374(9) Uani 1 1 d .
H35A H -0.1686 0.1527 0.8825 0.056 Uiso 1 1 calc R
H35B H -0.1198 0.1058 0.8541 0.056 Uiso 1 1 calc R
H35C H -0.0709 0.1978 0.8716 0.056 Uiso 1 1 calc R
C36 C 0.1278(2) 0.0981(2) 0.98237(12) 0.0324(8) Uani 1 1 d .
H36A H 0.1761 0.1437 0.9760 0.049 Uiso 1 1 calc R
H36B H 0.1211 0.0522 0.9593 0.049 Uiso 1 1 calc R
H36C H 0.1416 0.0899 1.0156 0.049 Uiso 1 1 calc R
C37 C -0.1272(3) 0.1233(2) 1.05509(14) 0.0471(10) Uani 1 1 d .
H37A H -0.1159 0.0883 1.0759 0.071 Uiso 1 1 calc R
H37B H -0.1911 0.1057 1.0439 0.071 Uiso 1 1 calc R
H37C H -0.1047 0.1761 1.0737 0.071 Uiso 1 1 calc R
C38 C 0.1962(3) 0.6869(2) 1.01841(12) 0.0380(9) Uani 1 1 d .
H38A H 0.1677 0.6634 1.0447 0.057 Uiso 1 1 calc R
H38B H 0.1777 0.7292 1.0118 0.057 Uiso 1 1 calc R
H38C H 0.2608 0.7074 1.0281 0.057 Uiso 1 1 calc R
C39 C 0.1689(2) 0.62574(18) 0.97290(11) 0.0283(8) Uani 1 1 d .
C40 C 0.1245(2) 0.64027(18) 0.93187(11) 0.0283(8) Uani 1 1 d .
H40 H 0.1148 0.6872 0.9365 0.034 Uiso 1 1 calc R
C41 C 0.0924(2) 0.59632(18) 0.88534(11) 0.0238(7) Uani 1 1 d .
C42 C 0.0416(2) 0.6267(2) 0.85005(12) 0.0330(8) Uani 1 1 d .
H42A H 0.0683 0.6325 0.8205 0.049 Uiso 1 1 calc R
H42B H 0.0440 0.6772 0.8652 0.049 Uiso 1 1 calc R
H42C H -0.0204 0.5899 0.8416 0.049 Uiso 1 1 calc R
C43 C 0.0717(2) 0.49366(18) 0.82059(11) 0.0232(7) Uani 1 1 d .
C44 C -0.0084(2) 0.42933(19) 0.80629(11) 0.0279(7) Uani 1 1 d .
C45 C -0.0334(2) 0.3946(2) 0.75754(12) 0.0332(8) Uani 1 1 d .
H45 H -0.0876 0.3505 0.7478 0.040 Uiso 1 1 calc R
C46 C 0.0179(2) 0.4222(2) 0.72295(12) 0.0342(9) Uani 1 1 d .
C47 C 0.0976(2) 0.4849(2) 0.73791(12) 0.0338(8) Uani 1 1 d .
H47 H 0.1341 0.5038 0.7145 0.041 Uiso 1 1 calc R
C48 C 0.1263(2) 0.52167(19) 0.78660(11) 0.0279(7) Uani 1 1 d .
C49 C 0.2139(2) 0.5899(2) 0.80128(12) 0.0348(8) Uani 1 1 d .
H49A H 0.2040 0.6384 0.8027 0.052 Uiso 1 1 calc R
H49B H 0.2524 0.5880 0.7773 0.052 Uiso 1 1 calc R
H49C H 0.2423 0.5875 0.8333 0.052 Uiso 1 1 calc R
C50 C -0.0100(3) 0.3841(2) 0.66999(13) 0.0498(11) Uani 1 1 d .
H50A H -0.0259 0.4188 0.6508 0.075 Uiso 1 1 calc R
H50B H -0.0614 0.3350 0.6667 0.075 Uiso 1 1 calc R
H50C H 0.0392 0.3738 0.6583 0.075 Uiso 1 1 calc R
C51 C -0.0668(2) 0.3980(2) 0.84274(13) 0.0357(9) Uani 1 1 d .
H51A H -0.0944 0.4342 0.8529 0.054 Uiso 1 1 calc R
H51B H -0.0311 0.3920 0.8712 0.054 Uiso 1 1 calc R
H51C H -0.1132 0.3473 0.8279 0.054 Uiso 1 1 calc R
C52 C 0.2340(2) 0.55457(17) 1.01795(10) 0.0232(7) Uani 1 1 d .
C53 C 0.1855(2) 0.51495(18) 1.05117(11) 0.0263(7) Uani 1 1 d .
C54 C 0.2311(2) 0.50271(18) 1.09177(11) 0.0279(8) Uani 1 1 d .
H54 H 0.1986 0.4762 1.1147 0.033 Uiso 1 1 calc R
C55 C 0.3227(2) 0.52793(18) 1.10013(11) 0.0290(8) Uani 1 1 d .
C56 C 0.3692(2) 0.56784(18) 1.06690(11) 0.0268(7) Uani 1 1 d .
H56 H 0.4321 0.5860 1.0724 0.032 Uiso 1 1 calc R
C57 C 0.3263(2) 0.58200(17) 1.02568(11) 0.0236(7) Uani 1 1 d .
C58 C 0.3775(2) 0.62607(19) 0.99023(12) 0.0322(8) Uani 1 1 d .
H58A H 0.4407 0.6372 0.9997 0.048 Uiso 1 1 calc R
H58B H 0.3690 0.6750 0.9902 0.048 Uiso 1 1 calc R
H58C H 0.3563 0.5948 0.9576 0.048 Uiso 1 1 calc R
C59 C 0.0859(2) 0.4868(2) 1.04285(12) 0.0370(9) Uani 1 1 d .
H59A H 0.0624 0.4538 1.0667 0.055 Uiso 1 1 calc R
H59B H 0.0618 0.4567 1.0100 0.055 Uiso 1 1 calc R
H59C H 0.0685 0.5315 1.0464 0.055 Uiso 1 1 calc R
C60 C 0.3698(3) 0.5104(2) 1.14377(13) 0.0415(9) Uani 1 1 d .
H60A H 0.3717 0.4589 1.1358 0.062 Uiso 1 1 calc R
H60B H 0.3379 0.5112 1.1711 0.062 Uiso 1 1 calc R
H60C H 0.4305 0.5497 1.1527 0.062 Uiso 1 1 calc R
C61 C 0.5360(2) 0.95412(18) 0.75825(12) 0.0251(7) Uani 1 1 d .
C62 C 0.4455(2) 0.95814(17) 0.73894(11) 0.0258(7) Uani 1 1 d .
C63 C 0.3702(2) 0.90477(18) 0.75614(11) 0.0270(7) Uani 1 1 d .
C64 C 0.2802(2) 0.87570(19) 0.73193(13) 0.0366(9) Uani 1 1 d .
H64 H 0.2674 0.8915 0.7020 0.044 Uiso 1 1 calc R
C65 C 0.2118(3) 0.8261(2) 0.75025(16) 0.0459(10) Uani 1 1 d .
H65 H 0.1529 0.8098 0.7333 0.055 Uiso 1 1 calc R
C66 C 0.2259(3) 0.7987(2) 0.79305(15) 0.0461(10) Uani 1 1 d .
H66 H 0.1777 0.7652 0.8058 0.055 Uiso 1 1 calc R
C67 C 0.3117(2) 0.82160(19) 0.81634(13) 0.0361(9) Uani 1 1 d .
H67 H 0.3230 0.8022 0.8451 0.043 Uiso 1 1 calc R
C68 C 0.3827(2) 0.87282(18) 0.79861(11) 0.0276(7) Uani 1 1 d .
H68 H 0.4412 0.8868 0.8155 0.033 Uiso 1 1 calc R
C69 C 0.4365(2) 0.98458(17) 0.69171(12) 0.0354(9) Uani 1 1 d .
C70 C 0.3655(3) 1.0065(2) 0.67649(15) 0.0549(12) Uani 1 1 d .
H70 H 0.3238 1.0058 0.6974 0.066 Uiso 1 1 calc R
C71 C 0.3553(4) 1.0295(2) 0.6309(2) 0.088(2) Uani 1 1 d .
H71 H 0.3055 1.0414 0.6206 0.106 Uiso 1 1 calc R
C72 C 0.4183(5) 1.0345(3) 0.6014(2) 0.091(2) Uani 1 1 d U
H72 H 0.4115 1.0494 0.5705 0.110 Uiso 1 1 calc R
C73 C 0.4894(4) 1.0182(2) 0.61635(15) 0.0790(18) Uani 1 1 d .
H73 H 0.5336 1.0242 0.5964 0.095 Uiso 1 1 calc R
C74 C 0.4993(3) 0.9929(2) 0.66051(12) 0.0497(11) Uani 1 1 d .
H74 H 0.5495 0.9809 0.6697 0.060 Uiso 1 1 calc R
C75 C 0.5181(2) 1.20816(19) 0.91440(11) 0.0343(8) Uani 1 1 d .
H75A H 0.4538 1.1847 0.9136 0.051 Uiso 1 1 calc R
H75B H 0.5386 1.2649 0.9223 0.051 Uiso 1 1 calc R
H75C H 0.5481 1.1893 0.9391 0.051 Uiso 1 1 calc R
C76 C 0.5392(2) 1.18598(17) 0.86517(11) 0.0244(7) Uani 1 1 d .
C77 C 0.5898(2) 1.24681(17) 0.84337(11) 0.0260(7) Uani 1 1 d .
H77 H 0.6024 1.2975 0.8603 0.031 Uiso 1 1 calc R
C78 C 0.6245(2) 1.24439(17) 0.80036(11) 0.0230(7) Uani 1 1 d .
C79 C 0.6859(2) 1.32132(17) 0.79001(12) 0.0294(8) Uani 1 1 d .
H79A H 0.7377 1.3154 0.7787 0.044 Uiso 1 1 calc R
H79B H 0.7054 1.3602 0.8198 0.044 Uiso 1 1 calc R
H79C H 0.6545 1.3383 0.7648 0.044 Uiso 1 1 calc R
C80 C 0.6493(2) 1.18617(16) 0.72641(10) 0.0206(7) Uani 1 1 d .
C81 C 0.6095(2) 1.20212(17) 0.68434(11) 0.0233(7) Uani 1 1 d .
C82 C 0.6496(2) 1.20388(18) 0.64330(11) 0.0280(8) Uani 1 1 d .
H82 H 0.6229 1.2143 0.6146 0.034 Uiso 1 1 calc R
C83 C 0.7272(2) 1.19095(19) 0.64280(12) 0.0308(8) Uani 1 1 d .
C84 C 0.7655(2) 1.17651(18) 0.68517(12) 0.0295(8) Uani 1 1 d .
H84 H 0.8189 1.1680 0.6855 0.035 Uiso 1 1 calc R
C85 C 0.7281(2) 1.17413(17) 0.72726(11) 0.0219(7) Uani 1 1 d .
C86 C 0.7721(2) 1.1595(2) 0.77277(12) 0.0324(8) Uani 1 1 d .
H86A H 0.8304 1.1598 0.7682 0.049 Uiso 1 1 calc R
H86B H 0.7352 1.1088 0.7799 0.049 Uiso 1 1 calc R
H86C H 0.7794 1.2003 0.7999 0.049 Uiso 1 1 calc R
C87 C 0.5244(2) 1.2149(2) 0.68307(12) 0.0324(8) Uani 1 1 d .
H87A H 0.5104 1.2310 0.6523 0.049 Uiso 1 1 calc R
H87B H 0.5311 1.2556 0.7102 0.049 Uiso 1 1 calc R
H87C H 0.4763 1.1665 0.6860 0.049 Uiso 1 1 calc R
C88 C 0.7684(3) 1.1922(2) 0.59738(13) 0.0440(10) Uani 1 1 d .
H88A H 0.7222 1.1781 0.5687 0.066 Uiso 1 1 calc R
H88B H 0.7971 1.1548 0.5960 0.066 Uiso 1 1 calc R
H88C H 0.8127 1.2444 0.5980 0.066 Uiso 1 1 calc R
C89 C 0.4723(2) 1.05441(16) 0.87529(10) 0.0211(7) Uani 1 1 d .
C90 C 0.3813(2) 1.02045(18) 0.87330(11) 0.0233(7) Uani 1 1 d .
C91 C 0.3480(2) 0.96262(18) 0.90132(11) 0.0271(7) Uani 1 1 d .
H91 H 0.2857 0.9388 0.9001 0.033 Uiso 1 1 calc R
C92 C 0.4033(2) 0.93909(18) 0.93092(11) 0.0303(8) Uani 1 1 d .
C93 C 0.4937(2) 0.97451(18) 0.93207(11) 0.0283(8) Uani 1 1 d .
H93 H 0.5322 0.9588 0.9521 0.034 Uiso 1 1 calc R
C94 C 0.5301(2) 1.03222(18) 0.90497(10) 0.0239(7) Uani 1 1 d .
C95 C 0.6285(2) 1.0682(2) 0.90662(12) 0.0326(8) Uani 1 1 d .
H95A H 0.6575 1.0434 0.9276 0.049 Uiso 1 1 calc R
H95B H 0.6503 1.1239 0.9196 0.049 Uiso 1 1 calc R
H95C H 0.6419 1.0610 0.8737 0.049 Uiso 1 1 calc R
C96 C 0.3184(2) 1.0420(2) 0.84071(12) 0.0346(8) Uani 1 1 d .
H96A H 0.3357 1.0985 0.8470 0.052 Uiso 1 1 calc R
H96B H 0.2580 1.0165 0.8472 0.052 Uiso 1 1 calc R
H96C H 0.3204 1.0252 0.8067 0.052 Uiso 1 1 calc R
C97 C 0.3656(3) 0.8750(2) 0.95985(13) 0.0414(9) Uani 1 1 d .
H97A H 0.4141 0.8659 0.9781 0.062 Uiso 1 1 calc R
H97B H 0.3266 0.8272 0.9377 0.062 Uiso 1 1 calc R
H97C H 0.3314 0.8904 0.9825 0.062 Uiso 1 1 calc R
C98 C 0.5942(2) 0.6665(2) 0.81187(12) 0.0348(8) Uani 1 1 d .
H98A H 0.6568 0.7016 0.8205 0.052 Uiso 1 1 calc R
H98B H 0.5895 0.6166 0.7941 0.052 Uiso 1 1 calc R
H98C H 0.5684 0.6580 0.8415 0.052 Uiso 1 1 calc R
C99 C 0.5445(2) 0.70225(18) 0.78003(11) 0.0255(7) Uani 1 1 d .
C100 C 0.5066(2) 0.66075(17) 0.73293(11) 0.0267(7) Uani 1 1 d .
H100 H 0.5138 0.6129 0.7260 0.032 Uiso 1 1 calc R
C101 C 0.4597(2) 0.67874(17) 0.69445(11) 0.0252(7) Uani 1 1 d .
C102 C 0.4268(2) 0.62073(19) 0.64754(12) 0.0356(9) Uani 1 1 d .
H10A H 0.3622 0.6035 0.6392 0.053 Uiso 1 1 calc R
H10B H 0.4421 0.5758 0.6516 0.053 Uiso 1 1 calc R
H10C H 0.4547 0.6453 0.6214 0.053 Uiso 1 1 calc R
C103 C 0.3942(2) 0.75672(17) 0.65627(10) 0.0230(7) Uani 1 1 d .
C104 C 0.3025(2) 0.73335(17) 0.65219(10) 0.0239(7) Uani 1 1 d .
C105 C 0.2574(2) 0.75435(17) 0.61470(11) 0.0260(7) Uani 1 1 d .
H105 H 0.1949 0.7393 0.6118 0.031 Uiso 1 1 calc R
C106 C 0.3018(2) 0.79677(18) 0.58162(11) 0.0272(8) Uani 1 1 d .
C107 C 0.3926(2) 0.81769(18) 0.58616(11) 0.0267(8) Uani 1 1 d .
H107 H 0.4233 0.8460 0.5633 0.032 Uiso 1 1 calc R
C108 C 0.4400(2) 0.79855(18) 0.62304(11) 0.0265(7) Uani 1 1 d .
C109 C 0.5386(2) 0.8217(2) 0.62684(13) 0.0382(9) Uani 1 1 d .
H10D H 0.5597 0.8526 0.6016 0.057 Uiso 1 1 calc R
H10E H 0.5521 0.7750 0.6224 0.057 Uiso 1 1 calc R
H10F H 0.5683 0.8527 0.6590 0.057 Uiso 1 1 calc R
C110 C 0.2529(3) 0.8198(2) 0.54131(12) 0.0398(9) Uani 1 1 d .
H11A H 0.2842 0.8751 0.5403 0.060 Uiso 1 1 calc R
H11B H 0.1925 0.8103 0.5473 0.060 Uiso 1 1 calc R
H11C H 0.2502 0.7889 0.5101 0.060 Uiso 1 1 calc R
C111 C 0.2534(2) 0.68577(19) 0.68716(11) 0.0322(8) Uani 1 1 d .
H11D H 0.2607 0.6361 0.6841 0.048 Uiso 1 1 calc R
H11E H 0.1903 0.6762 0.6797 0.048 Uiso 1 1 calc R
H11F H 0.2773 0.7141 0.7205 0.048 Uiso 1 1 calc R
C112 C 0.5716(2) 0.80058(17) 0.84800(10) 0.0224(7) Uani 1 1 d .
C113 C 0.5170(2) 0.77056(18) 0.88174(11) 0.0259(7) Uani 1 1 d .
C114 C 0.5467(2) 0.8021(2) 0.93072(12) 0.0307(8) Uani 1 1 d .
H114 H 0.5104 0.7809 0.9537 0.037 Uiso 1 1 calc R
C115 C 0.6274(2) 0.8632(2) 0.94705(11) 0.0304(8) Uani 1 1 d .
C116 C 0.6794(2) 0.89303(19) 0.91316(11) 0.0285(8) Uani 1 1 d .
H116 H 0.7348 0.9355 0.9239 0.034 Uiso 1 1 calc R
C117 C 0.6532(2) 0.86275(18) 0.86345(11) 0.0241(7) Uani 1 1 d .
C118 C 0.7129(2) 0.8969(2) 0.82800(12) 0.0326(8) Uani 1 1 d .
H11G H 0.7338 0.8582 0.8134 0.049 Uiso 1 1 calc R
H11H H 0.7639 0.9429 0.8451 0.049 Uiso 1 1 calc R
H11I H 0.6799 0.9117 0.8024 0.049 Uiso 1 1 calc R
C119 C 0.4279(2) 0.70542(19) 0.86547(13) 0.0354(8) Uani 1 1 d .
H11J H 0.4357 0.6564 0.8576 0.053 Uiso 1 1 calc R
H11K H 0.3972 0.7154 0.8366 0.053 Uiso 1 1 calc R
H11L H 0.3926 0.7019 0.8916 0.053 Uiso 1 1 calc R
C120 C 0.6567(3) 0.8973(2) 1.00066(12) 0.0450(10) Uani 1 1 d .
H12A H 0.7096 0.9454 1.0050 0.067 Uiso 1 1 calc R
H12B H 0.6705 0.8599 1.0182 0.067 Uiso 1 1 calc R
H12C H 0.6089 0.9085 1.0134 0.067 Uiso 1 1 calc R
C121 C 0.7736(2) 0.68573(18) 0.58162(11) 0.0252(7) Uani 1 1 d .
C122 C 0.8657(2) 0.68797(17) 0.60320(11) 0.0241(7) Uani 1 1 d .
C123 C 0.9400(2) 0.75255(18) 0.59375(11) 0.0261(7) Uani 1 1 d .
C124 C 0.9302(2) 0.79020(17) 0.55355(11) 0.0246(7) Uani 1 1 d .
H124 H 0.8745 0.7715 0.5326 0.030 Uiso 1 1 calc R
C125 C 0.9997(2) 0.85354(19) 0.54393(12) 0.0322(8) Uani 1 1 d .
H125 H 0.9907 0.8760 0.5162 0.039 Uiso 1 1 calc R
C126 C 1.0811(2) 0.8844(2) 0.57364(14) 0.0396(9) Uani 1 1 d .
H126 H 1.1283 0.9276 0.5669 0.048 Uiso 1 1 calc R
C127 C 1.0922(2) 0.8501(2) 0.61404(13) 0.0375(9) Uani 1 1 d .
H127 H 1.1478 0.8708 0.6352 0.045 Uiso 1 1 calc R
C128 C 1.0252(2) 0.78755(19) 0.62394(12) 0.0323(8) Uani 1 1 d .
H128 H 1.0356 0.7664 0.6520 0.039 Uiso 1 1 calc R
C129 C 0.8730(2) 0.65311(18) 0.64755(12) 0.0356(9) Uani 1 1 d .
C130 C 0.8064(3) 0.6326(2) 0.67601(13) 0.0505(11) Uani 1 1 d .
H130 H 0.7541 0.6419 0.6674 0.061 Uiso 1 1 calc R
C131 C 0.8151(4) 0.5984(2) 0.71715(15) 0.0792(18) Uani 1 1 d .
H131 H 0.7689 0.5850 0.7360 0.095 Uiso 1 1 calc R
C132 C 0.8895(5) 0.5841(3) 0.73022(19) 0.090(2) Uani 1 1 d U
H132 H 0.8953 0.5618 0.7585 0.108 Uiso 1 1 calc R
C133 C 0.9552(4) 0.6017(3) 0.7027(2) 0.0825(19) Uani 1 1 d .
H133 H 1.0068 0.5917 0.7120 0.099 Uiso 1 1 calc R
C134 C 0.9476(3) 0.6342(2) 0.66118(15) 0.0533(12) Uani 1 1 d .
H134 H 0.9929 0.6440 0.6417 0.064 Uiso 1 1 calc R
C135 C 0.6555(2) 0.32714(18) 0.52553(13) 0.0324(8) Uani 1 1 d .
H13A H 0.6819 0.3088 0.5521 0.049 Uiso 1 1 calc R
H13B H 0.6465 0.2923 0.4949 0.049 Uiso 1 1 calc R
H13C H 0.5984 0.3275 0.5319 0.049 Uiso 1 1 calc R
C136 C 0.7169(2) 0.40824(17) 0.52196(11) 0.0239(7) Uani 1 1 d .
C137 C 0.7602(2) 0.41541(17) 0.48172(11) 0.0254(7) Uani 1 1 d .
H137 H 0.7530 0.3677 0.4625 0.030 Uiso 1 1 calc R
C138 C 0.8127(2) 0.48260(18) 0.46556(11) 0.0237(7) Uani 1 1 d .
C139 C 0.8449(2) 0.47143(19) 0.41817(11) 0.0320(8) Uani 1 1 d .
H13D H 0.8174 0.4926 0.3938 0.048 Uiso 1 1 calc R
H13E H 0.8288 0.4158 0.4069 0.048 Uiso 1 1 calc R
H13F H 0.9096 0.4985 0.4230 0.048 Uiso 1 1 calc R
C140 C 0.8766(2) 0.61869(17) 0.46544(10) 0.0226(7) Uani 1 1 d .
C141 C 0.9686(2) 0.65809(18) 0.47398(11) 0.0241(7) Uani 1 1 d .
C142 C 1.0053(2) 0.72239(18) 0.45191(11) 0.0285(8) Uani 1 1 d .
H142 H 1.0679 0.7497 0.4579 0.034 Uiso 1 1 calc R
C143 C 0.9538(2) 0.74798(19) 0.42144(12) 0.0320(8) Uani 1 1 d .
C144 C 0.8630(2) 0.70812(19) 0.41361(12) 0.0318(8) Uani 1 1 d .
H144 H 0.8269 0.7253 0.3930 0.038 Uiso 1 1 calc R
C145 C 0.8226(2) 0.64345(18) 0.43495(11) 0.0253(7) Uani 1 1 d .
C146 C 0.7232(2) 0.6016(2) 0.42644(12) 0.0352(8) Uani 1 1 d .
H14A H 0.6961 0.6267 0.4045 0.053 Uiso 1 1 calc R
H14B H 0.7016 0.6037 0.4575 0.053 Uiso 1 1 calc R
H14C H 0.7071 0.5473 0.4118 0.053 Uiso 1 1 calc R
C147 C 0.9946(3) 0.8189(2) 0.39829(14) 0.0481(10) Uani 1 1 d .
H14D H 1.0188 0.8049 0.3700 0.072 Uiso 1 1 calc R
H14E H 1.0424 0.8593 0.4219 0.072 Uiso 1 1 calc R
H14F H 0.9492 0.8386 0.3880 0.072 Uiso 1 1 calc R
C148 C 1.0267(2) 0.6328(2) 0.50759(13) 0.0355(8) Uani 1 1 d .
H14G H 1.0885 0.6575 0.5030 0.053 Uiso 1 1 calc R
H14H H 1.0076 0.5762 0.5003 0.053 Uiso 1 1 calc R
H14I H 1.0219 0.6483 0.5413 0.053 Uiso 1 1 calc R
C149 C 0.67545(19) 0.45199(16) 0.59509(10) 0.0197(7) Uani 1 1 d .
C150 C 0.7079(2) 0.42893(17) 0.63596(11) 0.0231(7) Uani 1 1 d .
C151 C 0.6608(2) 0.42018(18) 0.67441(12) 0.0288(8) Uani 1 1 d .
H151 H 0.6825 0.4043 0.7023 0.035 Uiso 1 1 calc R
C152 C 0.5834(2) 0.43376(19) 0.67368(12) 0.0294(8) Uani 1 1 d .
C153 C 0.5522(2) 0.45560(18) 0.63199(12) 0.0282(8) Uani 1 1 d .
H153 H 0.4987 0.4643 0.6304 0.034 Uiso 1 1 calc R
C154 C 0.5966(2) 0.46503(17) 0.59273(11) 0.0234(7) Uani 1 1 d .
C155 C 0.5600(2) 0.4878(2) 0.54798(12) 0.0326(8) Uani 1 1 d .
H15D H 0.5008 0.4870 0.5508 0.049 Uiso 1 1 calc R
H15E H 0.5559 0.4510 0.5192 0.049 Uiso 1 1 calc R
H15F H 0.5993 0.5403 0.5448 0.049 Uiso 1 1 calc R
C156 C 0.7925(2) 0.4154(2) 0.63965(12) 0.0314(8) Uani 1 1 d .
H15G H 0.8040 0.3996 0.6710 0.047 Uiso 1 1 calc R
H15H H 0.8416 0.4634 0.6373 0.047 Uiso 1 1 calc R
H15I H 0.7871 0.3742 0.6132 0.047 Uiso 1 1 calc R
C157 C 0.5350(3) 0.4259(2) 0.71640(13) 0.0447(10) Uani 1 1 d .
H15J H 0.5679 0.4124 0.7428 0.067 Uiso 1 1 calc R
H15K H 0.4755 0.3849 0.7066 0.067 Uiso 1 1 calc R
H15L H 0.5301 0.4753 0.7277 0.067 Uiso 1 1 calc R
C158 C 0.6796(2) 0.9627(2) 0.53529(13) 0.0370(9) Uani 1 1 d .
H15M H 0.7169 0.9867 0.5120 0.056 Uiso 1 1 calc R
H15N H 0.6657 1.0022 0.5547 0.056 Uiso 1 1 calc R
H15O H 0.6244 0.9215 0.5176 0.056 Uiso 1 1 calc R
C159 C 0.7286(2) 0.92848(18) 0.56846(12) 0.0279(7) Uani 1 1 d .
C160 C 0.7485(2) 0.96036(19) 0.61813(12) 0.0316(8) Uani 1 1 d .
H160 H 0.7301 1.0018 0.6266 0.038 Uiso 1 1 calc R
C161 C 0.7913(2) 0.94016(19) 0.65697(12) 0.0306(8) Uani 1 1 d .
C162 C 0.8049(3) 0.9872(2) 0.70681(12) 0.0449(10) Uani 1 1 d .
H16A H 0.7765 0.9525 0.7289 0.067 Uiso 1 1 calc R
H16B H 0.7784 1.0259 0.7045 0.067 Uiso 1 1 calc R
H16C H 0.8686 1.0137 0.7194 0.067 Uiso 1 1 calc R
C163 C 0.8637(2) 0.86622(19) 0.69423(11) 0.0285(8) Uani 1 1 d .
C164 C 0.8142(2) 0.8127(2) 0.72102(12) 0.0336(8) Uani 1 1 d .
C165 C 0.8603(3) 0.7940(2) 0.75919(12) 0.0390(9) Uani 1 1 d .
H165 H 0.8278 0.7590 0.7786 0.047 Uiso 1 1 calc R
C166 C 0.9521(3) 0.8249(2) 0.76960(13) 0.0409(10) Uani 1 1 d .
C167 C 0.9989(3) 0.8773(2) 0.74266(13) 0.0401(9) Uani 1 1 d .
H167 H 1.0619 0.8989 0.7498 0.048 Uiso 1 1 calc R
C168 C 0.9561(2) 0.89965(19) 0.70503(12) 0.0342(8) Uani 1 1 d .
C169 C 1.0075(2) 0.9591(2) 0.67672(14) 0.0448(10) Uani 1 1 d .
H16D H 0.9985 1.0074 0.6853 0.067 Uiso 1 1 calc R
H16E H 0.9869 0.9394 0.6418 0.067 Uiso 1 1 calc R
H16F H 1.0708 0.9692 0.6846 0.067 Uiso 1 1 calc R
C170 C 0.7148(2) 0.7759(2) 0.70861(13) 0.0436(10) Uani 1 1 d .
H17A H 0.6903 0.8157 0.7151 0.065 Uiso 1 1 calc R
H17B H 0.6920 0.7357 0.7285 0.065 Uiso 1 1 calc R
H17C H 0.6972 0.7524 0.6741 0.065 Uiso 1 1 calc R
C171 C 0.9993(3) 0.7987(3) 0.80907(14) 0.0612(13) Uani 1 1 d .
H17D H 1.0016 0.7488 0.7963 0.092 Uiso 1 1 calc R
H17E H 0.9672 0.7929 0.8366 0.092 Uiso 1 1 calc R
H17F H 1.0598 0.8376 0.8198 0.092 Uiso 1 1 calc R
C172 C 0.7353(2) 0.84965(17) 0.49771(11) 0.0232(7) Uani 1 1 d .
C173 C 0.7982(2) 0.89414(19) 0.47224(12) 0.0295(8) Uani 1 1 d .
C174 C 0.7860(2) 0.8727(2) 0.42199(13) 0.0361(9) Uani 1 1 d .
H174 H 0.8287 0.9027 0.4045 0.043 Uiso 1 1 calc R
C175 C 0.7132(3) 0.8091(2) 0.39662(12) 0.0380(9) Uani 1 1 d .
C176 C 0.6531(2) 0.7655(2) 0.42285(12) 0.0340(8) Uani 1 1 d .
H176 H 0.6033 0.7214 0.4060 0.041 Uiso 1 1 calc R
C177 C 0.6625(2) 0.78383(18) 0.47349(12) 0.0282(8) Uani 1 1 d .
C178 C 0.5958(2) 0.7348(2) 0.50068(13) 0.0406(9) Uani 1 1 d .
H17G H 0.6259 0.7170 0.5260 0.061 Uiso 1 1 calc R
H17H H 0.5520 0.6897 0.4781 0.061 Uiso 1 1 calc R
H17I H 0.5657 0.7656 0.5158 0.061 Uiso 1 1 calc R
C179 C 0.8771(2) 0.9644(2) 0.49872(14) 0.0404(9) Uani 1 1 d .
H17J H 0.9226 0.9791 0.4779 0.061 Uiso 1 1 calc R
H17K H 0.9016 0.9521 0.5287 0.061 Uiso 1 1 calc R
H17L H 0.8586 1.0076 0.5068 0.061 Uiso 1 1 calc R
C180 C 0.7013(3) 0.7876(3) 0.34213(13) 0.0592(13) Uani 1 1 d .
H18A H 0.6560 0.7349 0.3316 0.089 Uiso 1 1 calc R
H18B H 0.7576 0.7895 0.3328 0.089 Uiso 1 1 calc R
H18C H 0.6825 0.8244 0.3266 0.089 Uiso 1 1 calc R
H3A H 0.556(2) 0.977(2) 0.7928(14) 0.045(10) Uiso 1 1 d .
H4A H 0.585(2) 0.9796(19) 0.7403(12) 0.037(10) Uiso 1 1 d .
H5A H 0.7581(19) 0.6691(17) 0.5459(11) 0.024(8) Uiso 1 1 d .
H6A H 0.722(2) 0.6499(19) 0.5952(11) 0.032(9) Uiso 1 1 d .

loop_
_atom_site_aniso_label
_atom_site_aniso_U_11
_atom_site_aniso_U_22
_atom_site_aniso_U_33
_atom_site_aniso_U_23
_atom_site_aniso_U_13
_atom_site_aniso_U_12
Mg1 0.0282(6) 0.0187(5) 0.0192(5) 0.0025(4) 0.0033(4) 0.0058(4)
N1 0.0263(15) 0.0225(14) 0.0246(14) 0.0062(11) 0.0025(12) 0.0093(11)
C1 0.0237(19) 0.0218(16) 0.0234(17) 0.0015(14) 0.0011(14) 0.0064(14)
Mg2 0.0286(6) 0.0211(5) 0.0182(5) 0.0010(4) -0.0025(4) 0.0098(5)
N2 0.0277(15) 0.0201(13) 0.0200(13) 0.0033(11) 0.0016(11) 0.0067(11)
C2 0.0264(18) 0.0223(16) 0.0172(15) 0.0013(12) -0.0012(13) 0.0090(13)
Mg3 0.0309(6) 0.0179(5) 0.0167(5) 0.0027(4) 0.0034(4) 0.0083(4)
N3 0.0317(16) 0.0247(14) 0.0167(13) 0.0018(11) -0.0039(11) 0.0137(12)
C3 0.0274(18) 0.0215(16) 0.0199(16) -0.0007(13) 0.0027(13) 0.0106(14)
Mg4 0.0338(6) 0.0194(5) 0.0172(5) 0.0002(4) -0.0044(4) 0.0118(5)
N4 0.0258(15) 0.0240(14) 0.0180(13) 0.0025(11) -0.0029(11) 0.0088(11)
C4 0.0259(18) 0.0252(17) 0.0254(17) 0.0017(13) 0.0040(14) 0.0130(14)
Mg5 0.0314(6) 0.0181(5) 0.0181(5) 0.0011(4) 0.0022(4) 0.0066(5)
N5 0.0292(15) 0.0193(13) 0.0197(13) 0.0050(11) 0.0055(11) 0.0092(11)
C5 0.042(2) 0.0299(18) 0.0291(19) 0.0077(15) 0.0125(16) 0.0163(16)
Mg6 0.0314(6) 0.0206(5) 0.0198(5) 0.0004(4) -0.0026(5) 0.0110(5)
N6 0.0255(14) 0.0185(13) 0.0164(13) 0.0045(10) 0.0033(11) 0.0079(11)
C6 0.032(2) 0.0308(19) 0.046(2) 0.0049(17) 0.0166(17) 0.0099(16)
N7 0.0271(15) 0.0210(13) 0.0193(13) 0.0025(11) -0.0029(11) 0.0095(11)
C7 0.0253(19) 0.0305(19) 0.040(2) -0.0008(16) -0.0006(16) 0.0071(15)
N8 0.0299(15) 0.0220(14) 0.0158(13) 0.0016(11) -0.0040(11) 0.0106(12)
C8 0.0287(19) 0.0287(18) 0.0280(18) 0.0005(14) -0.0022(15) 0.0101(15)
N9 0.0254(15) 0.0221(13) 0.0184(13) 0.0049(11) 0.0036(11) 0.0095(11)
C9 0.0335(19) 0.0173(15) 0.0237(17) 0.0013(13) -0.0018(14) 0.0080(14)
N10 0.0244(15) 0.0194(13) 0.0211(13) 0.0005(11) 0.0003(11) 0.0068(11)
C10 0.039(2) 0.0261(18) 0.0292(18) 0.0046(14) -0.0034(16) 0.0133(15)
N11 0.0239(15) 0.0205(13) 0.0233(14) 0.0025(11) -0.0026(11) 0.0080(11)
C11 0.058(3) 0.029(2) 0.035(2) 0.0066(16) -0.0113(19) 0.0160(18)
N12 0.0329(16) 0.0258(14) 0.0231(14) -0.0011(11) -0.0025(12) 0.0155(12)
C12 0.069(3) 0.041(2) 0.0241(19) 0.0119(17) -0.001(2) 0.013(2)
C13 0.053(3) 0.036(2) 0.030(2) 0.0083(16) 0.0115(18) 0.0076(18)
C14 0.038(2) 0.0294(18) 0.0234(17) 0.0056(14) 0.0032(15) 0.0102(16)
C15 0.042(2) 0.0269(18) 0.0287(19) 0.0018(15) 0.0039(16) 0.0126(16)
C16 0.0291(19) 0.0222(16) 0.0224(16) -0.0011(13) -0.0016(14) 0.0072(14)
C17 0.039(2) 0.0198(16) 0.0294(18) 0.0005(14) 0.0017(15) 0.0089(15)
C18 0.0297(19) 0.0185(16) 0.0263(17) 0.0029(13) 0.0008(14) 0.0072(14)
C19 0.042(2) 0.0220(17) 0.039(2) 0.0034(15) 0.0049(17) 0.0033(16)
C20 0.0289(18) 0.0222(16) 0.0185(16) 0.0020(13) 0.0079(13) 0.0101(14)
C21 0.0314(19) 0.0276(17) 0.0226(17) 0.0036(14) 0.0020(14) 0.0109(15)
C22 0.040(2) 0.039(2) 0.0225(17) 0.0088(15) 0.0068(15) 0.0207(17)
C23 0.047(2) 0.0334(19) 0.0257(18) 0.0107(15) 0.0188(16) 0.0234(17)
C24 0.0287(19) 0.0325(19) 0.0295(18) 0.0056(15) 0.0142(15) 0.0118(15)
C25 0.0313(19) 0.0255(17) 0.0222(16) 0.0040(13) 0.0097(14) 0.0130(15)
C26 0.032(2) 0.0339(19) 0.0307(19) 0.0042(15) 0.0038(15) 0.0125(16)
C27 0.036(2) 0.045(2) 0.037(2) 0.0093(17) 0.0013(17) 0.0174(18)
C28 0.060(3) 0.053(3) 0.052(3) 0.031(2) 0.028(2) 0.029(2)
C29 0.0186(17) 0.0173(15) 0.0221(16) 0.0023(12) 0.0000(13) 0.0007(12)
C30 0.0208(17) 0.0202(16) 0.0278(17) 0.0078(13) 0.0000(14) 0.0049(13)
C31 0.031(2) 0.0301(18) 0.0253(17) 0.0130(14) 0.0032(14) 0.0102(15)
C32 0.033(2) 0.0285(18) 0.0288(18) 0.0104(15) 0.0100(15) 0.0081(15)
C33 0.0173(17) 0.0286(18) 0.040(2) 0.0085(15) 0.0038(15) 0.0063(14)
C34 0.0225(18) 0.0235(17) 0.0285(18) 0.0078(14) -0.0012(14) 0.0052(14)
C35 0.029(2) 0.043(2) 0.037(2) 0.0113(17) -0.0041(16) 0.0122(17)
C36 0.0272(19) 0.0348(19) 0.036(2) 0.0111(16) -0.0004(15) 0.0129(15)
C37 0.046(2) 0.059(3) 0.043(2) 0.016(2) 0.0199(19) 0.022(2)
C38 0.058(2) 0.034(2) 0.0269(19) -0.0051(15) -0.0055(17) 0.0295(18)
C39 0.036(2) 0.0234(17) 0.0248(17) -0.0008(14) -0.0019(15) 0.0140(15)
C40 0.035(2) 0.0254(17) 0.0281(18) 0.0037(14) 0.0011(15) 0.0176(15)
C41 0.0268(18) 0.0248(17) 0.0198(16) 0.0049(13) -0.0011(13) 0.0111(14)
C42 0.036(2) 0.038(2) 0.0285(18) 0.0081(15) -0.0014(15) 0.0200(17)
C43 0.0232(17) 0.0292(17) 0.0181(16) 0.0043(13) -0.0044(13) 0.0134(14)
C44 0.0264(18) 0.0339(19) 0.0250(17) 0.0020(14) -0.0029(14) 0.0163(15)
C45 0.0265(19) 0.036(2) 0.0317(19) -0.0052(16) -0.0068(15) 0.0126(16)
C46 0.035(2) 0.047(2) 0.0240(18) -0.0058(16) -0.0077(16) 0.0274(18)
C47 0.037(2) 0.051(2) 0.0217(17) 0.0066(16) 0.0005(15) 0.0273(18)
C48 0.0306(19) 0.0341(19) 0.0229(17) 0.0059(14) 0.0007(14) 0.0178(15)
C49 0.033(2) 0.038(2) 0.0318(19) 0.0120(16) 0.0049(16) 0.0106(16)
C50 0.053(3) 0.071(3) 0.029(2) -0.0131(19) -0.0100(18) 0.039(2)
C51 0.0228(19) 0.039(2) 0.038(2) 0.0041(16) -0.0024(15) 0.0060(16)
C52 0.0322(19) 0.0226(16) 0.0136(15) -0.0035(12) -0.0039(13) 0.0134(14)
C53 0.0315(19) 0.0287(17) 0.0210(16) 0.0020(14) 0.0007(14) 0.0160(15)
C54 0.038(2) 0.0271(17) 0.0228(17) 0.0084(14) 0.0043(15) 0.0164(15)
C55 0.038(2) 0.0269(17) 0.0230(17) -0.0014(14) -0.0066(15) 0.0186(15)
C56 0.0274(18) 0.0247(17) 0.0270(17) -0.0021(14) -0.0042(14) 0.0131(14)
C57 0.0293(19) 0.0181(15) 0.0204(16) -0.0013(12) -0.0014(13) 0.0086(14)
C58 0.034(2) 0.0291(18) 0.0280(18) -0.0003(15) 0.0029(15) 0.0080(15)
C59 0.033(2) 0.049(2) 0.0297(19) 0.0094(17) 0.0029(16) 0.0173(17)
C60 0.052(2) 0.050(2) 0.031(2) 0.0109(17) -0.0021(18) 0.031(2)
C61 0.032(2) 0.0202(16) 0.0202(17) 0.0025(13) 0.0016(15) 0.0084(14)
C62 0.036(2) 0.0222(16) 0.0191(16) 0.0008(13) -0.0041(14) 0.0142(14)
C63 0.0334(19) 0.0210(16) 0.0247(17) -0.0048(13) -0.0027(14) 0.0130(14)
C64 0.040(2) 0.0286(19) 0.037(2) -0.0052(16) -0.0080(17) 0.0155(17)
C65 0.030(2) 0.034(2) 0.065(3) -0.009(2) -0.0029(19) 0.0116(17)
C66 0.039(2) 0.035(2) 0.060(3) -0.0017(19) 0.019(2) 0.0095(18)
C67 0.046(2) 0.0279(19) 0.036(2) 0.0013(15) 0.0157(18) 0.0144(17)
C68 0.0332(19) 0.0225(17) 0.0273(18) -0.0006(14) 0.0023(15) 0.0133(15)
C69 0.054(2) 0.0135(16) 0.0258(18) -0.0032(13) -0.0157(17) 0.0074(15)
C70 0.071(3) 0.025(2) 0.055(3) 0.0035(18) -0.033(2) 0.017(2)
C71 0.112(5) 0.025(2) 0.093(4) 0.004(3) -0.072(4) 0.015(3)
C72 0.136(5) 0.048(3) 0.055(3) 0.018(2) -0.028(3) 0.006(3)
C73 0.144(5) 0.033(2) 0.028(2) 0.0053(19) 0.002(3) 0.002(3)
C74 0.089(3) 0.0247(19) 0.0204(18) 0.0043(15) 0.003(2) 0.006(2)
C75 0.052(2) 0.0241(17) 0.0244(18) 0.0014(14) 0.0137(16) 0.0106(16)
C76 0.0324(19) 0.0222(16) 0.0184(16) 0.0018(13) 0.0027(14) 0.0114(14)
C77 0.038(2) 0.0177(15) 0.0218(16) 0.0014(13) 0.0067(14) 0.0107(14)
C78 0.0283(18) 0.0199(16) 0.0218(16) 0.0079(13) 0.0013(13) 0.0101(13)
C79 0.034(2) 0.0224(17) 0.0272(18) 0.0046(14) 0.0037(15) 0.0059(14)
C80 0.0247(18) 0.0176(15) 0.0172(15) 0.0023(12) 0.0054(13) 0.0052(13)
C81 0.0274(18) 0.0217(16) 0.0202(16) 0.0045(13) 0.0037(13) 0.0086(14)
C82 0.033(2) 0.0319(18) 0.0187(16) 0.0101(14) 0.0013(14) 0.0112(15)
C83 0.038(2) 0.0289(18) 0.0246(18) 0.0073(14) 0.0110(15) 0.0096(16)
C84 0.0304(19) 0.0280(18) 0.0329(19) 0.0072(15) 0.0081(15) 0.0131(15)
C85 0.0245(18) 0.0214(16) 0.0188(16) 0.0054(13) 0.0029(13) 0.0076(13)
C86 0.036(2) 0.038(2) 0.0280(18) 0.0079(15) 0.0010(15) 0.0196(16)
C87 0.033(2) 0.037(2) 0.0294(19) 0.0086(15) 0.0020(15) 0.0157(16)
C88 0.056(3) 0.051(2) 0.029(2) 0.0109(18) 0.0193(18) 0.021(2)
C89 0.0299(18) 0.0180(15) 0.0140(15) 0.0002(12) 0.0041(13) 0.0084(13)
C90 0.0301(19) 0.0260(17) 0.0178(16) 0.0038(13) 0.0075(13) 0.0141(14)
C91 0.0266(18) 0.0270(17) 0.0261(17) 0.0018(14) 0.0109(14) 0.0073(14)
C92 0.045(2) 0.0239(17) 0.0218(17) 0.0068(14) 0.0116(15) 0.0106(16)
C93 0.036(2) 0.0282(18) 0.0216(17) 0.0055(14) 0.0018(14) 0.0135(15)
C94 0.0303(18) 0.0253(17) 0.0144(15) -0.0009(13) 0.0013(13) 0.0106(14)
C95 0.030(2) 0.0355(19) 0.0277(18) 0.0059(15) -0.0025(15) 0.0095(16)
C96 0.034(2) 0.040(2) 0.036(2) 0.0093(16) 0.0084(16) 0.0207(17)
C97 0.053(2) 0.043(2) 0.030(2) 0.0182(17) 0.0160(18) 0.0152(19)
C98 0.046(2) 0.036(2) 0.0290(19) 0.0076(15) -0.0019(16) 0.0244(17)
C99 0.0267(18) 0.0231(17) 0.0268(17) 0.0066(14) 0.0001(14) 0.0103(14)
C100 0.037(2) 0.0176(16) 0.0255(17) 0.0014(13) -0.0027(15) 0.0132(14)
C101 0.0331(19) 0.0186(16) 0.0201(16) 0.0003(13) -0.0030(14) 0.0088(14)
C102 0.053(2) 0.0267(18) 0.0260(18) -0.0023(15) -0.0018(16) 0.0183(17)
C103 0.0305(19) 0.0171(15) 0.0172(15) -0.0013(12) -0.0024(13) 0.0077(13)
C104 0.034(2) 0.0201(16) 0.0160(15) -0.0005(12) 0.0011(13) 0.0102(14)
C105 0.0288(18) 0.0238(17) 0.0214(16) -0.0016(13) -0.0029(14) 0.0094(14)
C106 0.037(2) 0.0248(17) 0.0186(16) -0.0023(13) -0.0050(14) 0.0144(15)
C107 0.040(2) 0.0227(16) 0.0140(15) 0.0036(13) 0.0020(14) 0.0093(15)
C108 0.0291(19) 0.0253(17) 0.0213(16) -0.0029(13) -0.0013(14) 0.0098(14)
C109 0.038(2) 0.042(2) 0.032(2) 0.0076(17) 0.0034(16) 0.0126(17)
C110 0.051(2) 0.048(2) 0.0234(18) 0.0072(16) -0.0027(17) 0.0241(19)
C111 0.038(2) 0.0324(19) 0.0223(17) 0.0036(14) 0.0005(15) 0.0107(16)
C112 0.0249(17) 0.0231(16) 0.0172(15) 0.0009(13) -0.0045(13) 0.0101(13)
C113 0.0235(18) 0.0287(17) 0.0264(17) 0.0095(14) -0.0002(14) 0.0109(14)
C114 0.034(2) 0.043(2) 0.0235(17) 0.0113(15) 0.0060(15) 0.0215(17)
C115 0.032(2) 0.045(2) 0.0207(17) 0.0011(15) 0.0003(15) 0.0248(17)
C116 0.0246(18) 0.0310(18) 0.0277(18) -0.0027(14) -0.0046(14) 0.0131(15)
C117 0.0252(18) 0.0272(17) 0.0215(16) 0.0031(13) -0.0014(13) 0.0137(14)
C118 0.0272(19) 0.0350(19) 0.0314(19) 0.0050(15) 0.0027(15) 0.0081(15)
C119 0.032(2) 0.0321(19) 0.039(2) 0.0128(16) 0.0036(16) 0.0082(16)
C120 0.047(2) 0.071(3) 0.0231(19) -0.0021(18) -0.0005(17) 0.035(2)
C121 0.032(2) 0.0219(16) 0.0164(16) 0.0009(13) -0.0011(14) 0.0061(14)
C122 0.0356(19) 0.0199(16) 0.0170(15) -0.0005(12) -0.0035(14) 0.0144(14)
C123 0.0331(19) 0.0228(16) 0.0213(16) -0.0018(13) -0.0019(14) 0.0130(14)
C124 0.0310(19) 0.0228(16) 0.0211(16) 0.0010(13) 0.0012(14) 0.0132(14)
C125 0.038(2) 0.0308(19) 0.0301(19) 0.0056(15) 0.0070(16) 0.0159(16)
C126 0.034(2) 0.038(2) 0.045(2) 0.0070(18) 0.0073(18) 0.0120(17)
C127 0.028(2) 0.038(2) 0.041(2) -0.0046(17) -0.0071(16) 0.0129(17)
C128 0.036(2) 0.0306(19) 0.0290(18) 0.0033(15) -0.0063(15) 0.0150(16)
C129 0.056(2) 0.0177(16) 0.0198(17) 0.0000(13) -0.0153(17) 0.0065(16)
C130 0.081(3) 0.027(2) 0.0230(19) 0.0035(16) 0.001(2) 0.000(2)
C131 0.125(5) 0.043(3) 0.027(2) 0.008(2) -0.004(3) -0.012(3)
C132 0.124(4) 0.055(3) 0.051(3) 0.025(2) -0.039(3) -0.001(3)
C133 0.101(4) 0.038(3) 0.077(4) 0.007(3) -0.060(3) 0.012(3)
C134 0.070(3) 0.027(2) 0.048(2) 0.0031(18) -0.029(2) 0.0139(19)
C135 0.0300(19) 0.0228(17) 0.038(2) -0.0012(15) 0.0037(15) 0.0051(15)
C136 0.0239(17) 0.0210(16) 0.0244(17) 0.0010(13) -0.0009(13) 0.0081(13)
C137 0.0299(19) 0.0189(16) 0.0255(17) -0.0002(13) 0.0036(14) 0.0088(14)
C138 0.0273(18) 0.0250(17) 0.0180(15) -0.0015(13) 0.0003(13) 0.0119(14)
C139 0.041(2) 0.0300(18) 0.0250(18) -0.0006(14) 0.0093(15) 0.0139(16)
C140 0.0287(18) 0.0208(16) 0.0169(15) 0.0022(12) 0.0042(13) 0.0084(14)
C141 0.0270(18) 0.0260(17) 0.0198(16) 0.0017(13) 0.0052(13) 0.0112(14)
C142 0.0266(19) 0.0293(18) 0.0273(18) 0.0019(14) 0.0072(14) 0.0083(15)
C143 0.042(2) 0.0304(19) 0.0266(18) 0.0066(15) 0.0130(16) 0.0142(16)
C144 0.044(2) 0.0330(19) 0.0253(18) 0.0081(15) 0.0066(16) 0.0211(17)
C145 0.0306(19) 0.0254(17) 0.0220(16) 0.0016(13) 0.0025(14) 0.0143(14)
C146 0.033(2) 0.038(2) 0.0304(19) 0.0008(16) -0.0052(15) 0.0134(16)
C147 0.063(3) 0.043(2) 0.048(2) 0.0248(19) 0.023(2) 0.023(2)
C148 0.028(2) 0.038(2) 0.038(2) 0.0077(16) -0.0005(16) 0.0115(16)
C149 0.0226(17) 0.0156(15) 0.0193(15) 0.0036(12) 0.0016(13) 0.0058(12)
C150 0.0253(18) 0.0201(16) 0.0245(17) 0.0066(13) 0.0021(14) 0.0093(13)
C151 0.034(2) 0.0295(18) 0.0260(18) 0.0117(14) 0.0037(15) 0.0146(15)
C152 0.033(2) 0.0304(18) 0.0276(18) 0.0077(14) 0.0087(15) 0.0139(15)
C153 0.0251(18) 0.0307(18) 0.0335(19) 0.0086(15) 0.0068(15) 0.0148(15)
C154 0.0256(18) 0.0183(15) 0.0229(16) 0.0045(13) -0.0029(13) 0.0065(13)
C155 0.031(2) 0.037(2) 0.0311(19) 0.0105(16) -0.0027(15) 0.0154(16)
C156 0.033(2) 0.0351(19) 0.0302(19) 0.0101(15) 0.0039(15) 0.0165(16)
C157 0.052(3) 0.055(3) 0.041(2) 0.0149(19) 0.0206(19) 0.030(2)
C158 0.042(2) 0.037(2) 0.037(2) 0.0074(16) 0.0013(17) 0.0218(17)
C159 0.0259(18) 0.0228(17) 0.0348(19) 0.0063(14) 0.0005(15) 0.0101(14)
C160 0.038(2) 0.0262(18) 0.0338(19) 0.0007(15) -0.0002(16) 0.0186(16)
C161 0.035(2) 0.0271(18) 0.0286(18) -0.0026(14) 0.0010(15) 0.0148(15)
C162 0.068(3) 0.045(2) 0.029(2) -0.0066(17) 0.0025(19) 0.035(2)
C163 0.034(2) 0.0301(18) 0.0214(17) -0.0057(14) -0.0033(14) 0.0177(15)
C164 0.041(2) 0.042(2) 0.0225(17) 0.0001(15) 0.0002(15) 0.0249(18)
C165 0.057(3) 0.050(2) 0.0229(18) 0.0073(16) 0.0080(17) 0.035(2)
C166 0.054(3) 0.050(2) 0.0252(19) -0.0090(17) -0.0088(18) 0.036(2)
C167 0.040(2) 0.042(2) 0.032(2) -0.0187(17) -0.0156(17) 0.0219(18)
C168 0.039(2) 0.0297(19) 0.0267(18) -0.0134(15) -0.0068(16) 0.0143(16)
C169 0.035(2) 0.036(2) 0.052(2) -0.0060(18) -0.0028(18) 0.0090(17)
C170 0.044(2) 0.061(3) 0.037(2) 0.0181(19) 0.0110(18) 0.028(2)
C171 0.080(3) 0.078(3) 0.037(2) -0.004(2) -0.019(2) 0.056(3)
C172 0.0236(17) 0.0237(16) 0.0226(16) 0.0024(13) -0.0035(13) 0.0120(14)
C173 0.0244(18) 0.0353(19) 0.0349(19) 0.0131(16) 0.0016(15) 0.0175(15)
C174 0.037(2) 0.051(2) 0.034(2) 0.0196(18) 0.0123(17) 0.0284(19)
C175 0.049(2) 0.054(2) 0.0259(19) 0.0047(17) 0.0039(17) 0.038(2)
C176 0.036(2) 0.0341(19) 0.034(2) -0.0032(16) -0.0089(16) 0.0222(17)
C177 0.0268(19) 0.0247(17) 0.0316(18) 0.0011(14) -0.0020(15) 0.0112(14)
C178 0.031(2) 0.035(2) 0.045(2) 0.0042(17) -0.0032(17) 0.0032(16)
C179 0.028(2) 0.040(2) 0.050(2) 0.0218(18) 0.0048(17) 0.0064(17)
C180 0.082(3) 0.090(3) 0.029(2) -0.001(2) 0.004(2) 0.064(3)

loop_
_atom_type_symbol
_atom_type_description
_atom_type_scat_dispersion_real
_atom_type_scat_dispersion_imag
_atom_type_scat_source
C C 0.0033 0.0016 'International Tables Vol C Tables 4.2.6.8 and 6.1.1.4'
H H 0.0000 0.0000 'International Tables Vol C Tables 4.2.6.8 and 6.1.1.4'
N N 0.0061 0.0033 'International Tables Vol C Tables 4.2.6.8 and 6.1.1.4'
Mg Mg 0.0486 0.0363 'International Tables Vol C Tables 4.2.6.8 and 6.1.1.4'

loop_
_geom_angle_atom_site_label_1
_geom_angle_atom_site_label_2
_geom_angle_atom_site_label_3
_geom_angle
N2 Mg1 N1 94.86(11)
N2 Mg1 C2 130.19(12)
N1 Mg1 C2 134.31(12)
N2 Mg1 C1 127.03(12)
N1 Mg1 C1 121.56(12)
C2 Mg1 C1 40.25(11)
N2 Mg1 H1 102.1(9)
N1 Mg1 H1 123.4(8)
C2 Mg1 H1 61.5(9)
C1 Mg1 H1 26.7(9)
C18 N1 C29 119.6(3)
C18 N1 Mg1 122.6(2)
C29 N1 Mg1 117.80(19)
C2 C1 Mg2 98.85(19)
C2 C1 Mg1 61.98(16)
Mg2 C1 Mg1 146.84(17)
C2 C1 H1 112.2(17)
Mg2 C1 H1 101.6(17)
Mg1 C1 H1 66.3(17)
C2 C1 H2 115(2)
Mg2 C1 H2 121(2)
Mg1 C1 H2 93(2)
H1 C1 H2 107(3)
N3 Mg2 N4 93.15(11)
N3 Mg2 C1 132.86(12)
N4 Mg2 C1 125.61(12)
N3 Mg2 C4 120.64(11)
N4 Mg2 C4 110.78(11)
C1 Mg2 C4 73.49(12)
N3 Mg2 C3 108.65(10)
N4 Mg2 C3 141.22(11)
C1 Mg2 C3 59.06(11)
C4 Mg2 C3 30.46(9)
N3 Mg2 C2 114.59(10)
N4 Mg2 C2 152.24(10)
C1 Mg2 C2 32.85(10)
C4 Mg2 C2 54.91(9)
C3 Mg2 C2 29.73(9)
C16 N2 C20 117.8(3)
C16 N2 Mg1 122.4(2)
C20 N2 Mg1 119.62(19)
C3 C2 C9 121.1(3)
C3 C2 C1 113.1(3)
C9 C2 C1 116.9(3)
C3 C2 Mg1 115.3(2)
C9 C2 Mg1 104.1(2)
C1 C2 Mg1 77.77(17)
C3 C2 Mg2 74.09(17)
C9 C2 Mg2 121.2(2)
C1 C2 Mg2 48.30(15)
Mg1 C2 Mg2 119.93(12)
N5 Mg3 N6 94.51(11)
N5 Mg3 C62 122.84(12)
N6 Mg3 C62 141.88(12)
N5 Mg3 C61 121.12(12)
N6 Mg3 C61 128.01(12)
C62 Mg3 C61 40.21(12)
N5 Mg3 C69 144.52(12)
N6 Mg3 C69 110.60(11)
C62 Mg3 C69 33.27(10)
C61 Mg3 C69 61.65(11)
N5 Mg3 H3A 98.5(10)
N6 Mg3 H3A 128.2(9)
C62 Mg3 H3A 58.9(10)
C61 Mg3 H3A 24.7(10)
C69 Mg3 H3A 85.6(10)
C39 N3 C52 119.0(3)
C39 N3 Mg2 124.4(2)
C52 N3 Mg2 116.51(19)
C8 C3 C4 114.2(3)
C8 C3 C2 125.2(3)
C4 C3 C2 120.5(3)
C8 C3 Mg2 128.3(2)
C4 C3 Mg2 65.05(17)
C2 C3 Mg2 76.18(18)
N8 Mg4 N7 93.04(11)
N8 Mg4 C61 128.99(12)
N7 Mg4 C61 128.12(12)
N8 Mg4 C68 121.36(12)
N7 Mg4 C68 111.13(11)
C61 Mg4 C68 75.01(12)
N8 Mg4 C63 107.87(10)
N7 Mg4 C63 141.79(11)
C61 Mg4 C63 60.00(12)
C68 Mg4 C63 30.67(10)
N8 Mg4 C62 112.33(10)
N7 Mg4 C62 154.61(10)
C61 Mg4 C62 33.23(11)
C68 Mg4 C62 55.47(10)
C63 Mg4 C62 30.02(9)
C41 N4 C43 118.8(2)
C41 N4 Mg2 123.7(2)
C43 N4 Mg2 117.52(19)
C5 C4 C3 122.0(3)
C5 C4 Mg2 123.9(2)
C3 C4 Mg2 84.49(19)
C5 C4 H4 119.0
C3 C4 H4 119.0
Mg2 C4 H4 61.6
N10 Mg5 N9 94.91(11)
N10 Mg5 C122 125.33(12)
N9 Mg5 C122 139.47(12)
N10 Mg5 C121 123.68(12)
N9 Mg5 C121 123.36(12)
C122 Mg5 C121 40.06(11)
N10 Mg5 C129 145.50(12)
N9 Mg5 C129 109.46(11)
C122 Mg5 C129 33.40(10)
C121 Mg5 C129 61.88(11)
N10 Mg5 H5A 101.0(8)
N9 Mg5 H5A 122.8(8)
C122 Mg5 H5A 59.6(8)
C121 Mg5 H5A 24.9(8)
C129 Mg5 H5A 86.2(8)
C76 N5 C89 117.9(2)
C76 N5 Mg3 123.6(2)
C89 N5 Mg3 118.40(18)
C6 C5 C4 121.8(3)
C6 C5 H5 119.1
C4 C5 H5 119.1
N12 Mg6 N11 92.08(11)
N12 Mg6 C121 126.94(12)
N11 Mg6 C121 131.08(12)
N12 Mg6 C124 123.37(11)
N11 Mg6 C124 110.68(11)
C121 Mg6 C124 74.35(12)
N12 Mg6 C123 109.44(10)
N11 Mg6 C123 140.78(11)
C121 Mg6 C123 58.90(11)
C124 Mg6 C123 30.15(9)
N12 Mg6 C122 113.02(10)
N11 Mg6 C122 154.82(10)
C121 Mg6 C122 32.18(11)
C124 Mg6 C122 54.36(10)
C123 Mg6 C122 29.41(9)
C78 N6 C80 117.6(2)
C78 N6 Mg3 122.9(2)
C80 N6 Mg3 119.50(18)
C5 C6 C7 117.5(3)
C5 C6 H6 121.2
C7 C6 H6 121.2
C99 N7 C112 118.2(3)
C99 N7 Mg4 123.8(2)
C112 N7 Mg4 117.94(19)
C8 C7 C6 122.0(3)
C8 C7 H7 119.0
C6 C7 H7 119.0
C101 N8 C103 119.6(2)
C101 N8 Mg4 124.9(2)
C103 N8 Mg4 115.47(19)
C7 C8 C3 122.3(3)
C7 C8 H8 118.9
C3 C8 H8 118.9
C136 N9 C149 119.0(2)
C136 N9 Mg5 122.5(2)
C149 N9 Mg5 118.50(19)
C14 C9 C10 115.6(3)
C14 C9 C2 122.2(3)
C10 C9 C2 122.1(3)
C138 N10 C140 118.2(3)
C138 N10 Mg5 123.3(2)
C140 N10 Mg5 118.34(19)
C11 C10 C9 122.1(4)
C11 C10 H10 119.0
C9 C10 H10 119.0
C159 N11 C172 117.9(3)
C159 N11 Mg6 124.7(2)
C172 N11 Mg6 117.38(19)
C12 C11 C10 120.5(4)
C12 C11 H11 119.7
C10 C11 H11 119.7
C161 N12 C163 119.9(3)
C161 N12 Mg6 125.5(2)
C163 N12 Mg6 114.6(2)
C13 C12 C11 118.7(3)
C13 C12 H12 120.6
C11 C12 H12 120.6
C12 C13 C14 120.9(4)
C12 C13 H13 119.6
C14 C13 H13 119.6
C13 C14 C9 122.1(3)
C13 C14 H14 118.9
C9 C14 H14 118.9
C16 C15 H15A 109.5
C16 C15 H15B 109.5
H15A C15 H15B 109.5
C16 C15 H15C 109.5
H15A C15 H15C 109.5
H15B C15 H15C 109.5
N2 C16 C17 124.3(3)
N2 C16 C15 118.7(3)
C17 C16 C15 117.0(3)
C16 C17 C18 129.7(3)
C16 C17 H17 115.1
C18 C17 H17 115.1
N1 C18 C17 124.2(3)
N1 C18 C19 119.7(3)
C17 C18 C19 116.1(3)
C18 C19 H19A 109.5
C18 C19 H19B 109.5
H19A C19 H19B 109.5
C18 C19 H19C 109.5
H19A C19 H19C 109.5
H19B C19 H19C 109.5
C25 C20 C21 120.4(3)
C25 C20 N2 121.6(3)
C21 C20 N2 117.8(3)
C22 C21 C20 118.9(3)
C22 C21 C27 120.4(3)
C20 C21 C27 120.7(3)
C23 C22 C21 122.0(3)
C23 C22 H22 119.0
C21 C22 H22 119.0
C22 C23 C24 117.9(3)
C22 C23 C28 121.1(3)
C24 C23 C28 121.0(3)
C23 C24 C25 122.2(3)
C23 C24 H24 118.9
C25 C24 H24 118.9
C20 C25 C24 118.5(3)
C20 C25 C26 121.2(3)
C24 C25 C26 120.2(3)
C25 C26 H26A 109.5
C25 C26 H26B 109.5
H26A C26 H26B 109.5
C25 C26 H26C 109.5
H26A C26 H26C 109.5
H26B C26 H26C 109.5
C21 C27 H27A 109.5
C21 C27 H27B 109.5
H27A C27 H27B 109.5
C21 C27 H27C 109.5
H27A C27 H27C 109.5
H27B C27 H27C 109.5
C23 C28 H28A 109.5
C23 C28 H28B 109.5
H28A C28 H28B 109.5
C23 C28 H28C 109.5
H28A C28 H28C 109.5
H28B C28 H28C 109.5
C34 C29 C30 121.2(3)
C34 C29 N1 120.1(3)
C30 C29 N1 118.6(3)
C31 C30 C29 117.9(3)
C31 C30 C36 120.2(3)
C29 C30 C36 121.9(3)
C32 C31 C30 122.8(3)
C32 C31 H31 118.6
C30 C31 H31 118.6
C31 C32 C33 117.7(3)
C31 C32 C37 121.2(3)
C33 C32 C37 121.2(3)
C32 C33 C34 122.2(3)
C32 C33 H33 118.9
C34 C33 H33 118.9
C33 C34 C29 118.3(3)
C33 C34 C35 120.6(3)
C29 C34 C35 121.2(3)
C34 C35 H35A 109.5
C34 C35 H35B 109.5
H35A C35 H35B 109.5
C34 C35 H35C 109.5
H35A C35 H35C 109.5
H35B C35 H35C 109.5
C30 C36 H36A 109.5
C30 C36 H36B 109.5
H36A C36 H36B 109.5
C30 C36 H36C 109.5
H36A C36 H36C 109.5
H36B C36 H36C 109.5
C32 C37 H37A 109.5
C32 C37 H37B 109.5
H37A C37 H37B 109.5
C32 C37 H37C 109.5
H37A C37 H37C 109.5
H37B C37 H37C 109.5
C39 C38 H38A 109.5
C39 C38 H38B 109.5
H38A C38 H38B 109.5
C39 C38 H38C 109.5
H38A C38 H38C 109.5
H38B C38 H38C 109.5
N3 C39 C40 123.9(3)
N3 C39 C38 119.6(3)
C40 C39 C38 116.4(3)
C41 C40 C39 129.9(3)
C41 C40 H40 115.1
C39 C40 H40 115.1
N4 C41 C40 124.5(3)
N4 C41 C42 119.2(3)
C40 C41 C42 116.2(3)
C41 C42 H42A 109.5
C41 C42 H42B 109.5
H42A C42 H42B 109.5
C41 C42 H42C 109.5
H42A C42 H42C 109.5
H42B C42 H42C 109.5
C44 C43 C48 120.4(3)
C44 C43 N4 120.2(3)
C48 C43 N4 119.3(3)
C45 C44 C43 118.8(3)
C45 C44 C51 120.3(3)
C43 C44 C51 120.8(3)
C46 C45 C44 122.0(3)
C46 C45 H45 119.0
C44 C45 H45 119.0
C45 C46 C47 118.3(3)
C45 C46 C50 121.7(3)
C47 C46 C50 120.0(3)
C46 C47 C48 121.9(3)
C46 C47 H47 119.0
C48 C47 H47 119.0
C43 C48 C47 118.5(3)
C43 C48 C49 121.5(3)
C47 C48 C49 120.1(3)
C48 C49 H49A 109.5
C48 C49 H49B 109.5
H49A C49 H49B 109.5
C48 C49 H49C 109.5
H49A C49 H49C 109.5
H49B C49 H49C 109.5
C46 C50 H50A 109.5
C46 C50 H50B 109.5
H50A C50 H50B 109.5
C46 C50 H50C 109.5
H50A C50 H50C 109.5
H50B C50 H50C 109.5
C44 C51 H51A 109.5
C44 C51 H51B 109.5
H51A C51 H51B 109.5
C44 C51 H51C 109.5
H51A C51 H51C 109.5
H51B C51 H51C 109.5
C57 C52 C53 120.9(3)
C57 C52 N3 119.3(3)
C53 C52 N3 119.6(3)
C54 C53 C52 118.5(3)
C54 C53 C59 121.0(3)
C52 C53 C59 120.5(3)
C53 C54 C55 122.0(3)
C53 C54 H54 119.0
C55 C54 H54 119.0
C56 C55 C54 118.2(3)
C56 C55 C60 121.3(3)
C54 C55 C60 120.5(3)
C55 C56 C57 121.8(3)
C55 C56 H56 119.1
C57 C56 H56 119.1
C56 C57 C52 118.5(3)
C56 C57 C58 121.3(3)
C52 C57 C58 120.3(3)
C57 C58 H58A 109.5
C57 C58 H58B 109.5
H58A C58 H58B 109.5
C57 C58 H58C 109.5
H58A C58 H58C 109.5
H58B C58 H58C 109.5
C53 C59 H59A 109.5
C53 C59 H59B 109.5
H59A C59 H59B 109.5
C53 C59 H59C 109.5
H59A C59 H59C 109.5
H59B C59 H59C 109.5
C55 C60 H60A 109.5
C55 C60 H60B 109.5
H60A C60 H60B 109.5
C55 C60 H60C 109.5
H60A C60 H60C 109.5
H60B C60 H60C 109.5
C62 C61 Mg4 97.41(19)
C62 C61 Mg3 63.51(16)
Mg4 C61 Mg3 151.08(18)
C62 C61 H3A 111(2)
Mg4 C61 H3A 105(2)
Mg3 C61 H3A 67(2)
C62 C61 H4A 114.5(19)
Mg4 C61 H4A 119.6(19)
Mg3 C61 H4A 88.9(19)
H3A C61 H4A 108(3)
C63 C62 C69 122.1(3)
C63 C62 C61 114.3(3)
C69 C62 C61 117.6(3)
C63 C62 Mg3 122.6(2)
C69 C62 Mg3 93.62(19)
C61 C62 Mg3 76.28(17)
C63 C62 Mg4 73.56(17)
C69 C62 Mg4 126.6(2)
C61 C62 Mg4 49.36(15)
Mg3 C62 Mg4 121.66(13)
C68 C63 C64 114.1(3)
C68 C63 C62 120.7(3)
C64 C63 C62 125.1(3)
C68 C63 Mg4 64.44(18)
C64 C63 Mg4 128.0(2)
C62 C63 Mg4 76.42(18)
C65 C64 C63 122.5(3)
C65 C64 H64 118.8
C63 C64 H64 118.8
C64 C65 C66 121.8(4)
C64 C65 H65 119.1
C66 C65 H65 119.1
C67 C66 C65 118.0(4)
C67 C66 H66 121.0
C65 C66 H66 121.0
C66 C67 C68 121.2(4)
C66 C67 H67 119.4
C68 C67 H67 119.4
C67 C68 C63 122.2(3)
C67 C68 Mg4 123.0(2)
C63 C68 Mg4 84.9(2)
C67 C68 H68 118.9
C63 C68 H68 118.9
Mg4 C68 H68 61.8
C74 C69 C70 116.1(4)
C74 C69 C62 122.5(3)
C70 C69 C62 121.3(4)
C74 C69 Mg3 107.2(2)
C70 C69 Mg3 107.7(2)
C62 C69 Mg3 53.11(15)
C71 C70 C69 121.4(5)
C71 C70 H70 119.3
C69 C70 H70 119.3
C72 C71 C70 119.5(5)
C72 C71 H71 120.3
C70 C71 H71 120.3
C73 C72 C71 120.2(5)
C73 C72 H72 119.9
C71 C72 H72 119.9
C72 C73 C74 121.3(6)
C72 C73 H73 119.4
C74 C73 H73 119.4
C73 C74 C69 121.4(5)
C73 C74 H74 119.3
C69 C74 H74 119.3
C76 C75 H75A 109.5
C76 C75 H75B 109.5
H75A C75 H75B 109.5
C76 C75 H75C 109.5
H75A C75 H75C 109.5
H75B C75 H75C 109.5
N5 C76 C77 123.9(3)
N5 C76 C75 119.4(3)
C77 C76 C75 116.7(3)
C76 C77 C78 129.7(3)
C76 C77 H77 115.1
C78 C77 H77 115.1
N6 C78 C77 124.3(3)
N6 C78 C79 119.4(3)
C77 C78 C79 116.2(3)
C78 C79 H79A 109.5
C78 C79 H79B 109.5
H79A C79 H79B 109.5
C78 C79 H79C 109.5
H79A C79 H79C 109.5
H79B C79 H79C 109.5
C85 C80 C81 120.8(3)
C85 C80 N6 119.7(3)
C81 C80 N6 119.5(3)
C82 C81 C80 118.3(3)
C82 C81 C87 120.6(3)
C80 C81 C87 121.1(3)
C83 C82 C81 122.3(3)
C83 C82 H82 118.9
C81 C82 H82 118.9
C82 C83 C84 118.0(3)
C82 C83 C88 121.0(3)
C84 C83 C88 121.0(3)
C83 C84 C85 122.1(3)
C83 C84 H84 119.0
C85 C84 H84 119.0
C84 C85 C80 118.6(3)
C84 C85 C86 120.7(3)
C80 C85 C86 120.7(3)
C85 C86 H86A 109.5
C85 C86 H86B 109.5
H86A C86 H86B 109.5
C85 C86 H86C 109.5
H86A C86 H86C 109.5
H86B C86 H86C 109.5
C81 C87 H87A 109.5
C81 C87 H87B 109.5
H87A C87 H87B 109.5
C81 C87 H87C 109.5
H87A C87 H87C 109.5
H87B C87 H87C 109.5
C83 C88 H88A 109.5
C83 C88 H88B 109.5
H88A C88 H88B 109.5
C83 C88 H88C 109.5
H88A C88 H88C 109.5
H88B C88 H88C 109.5
C90 C89 C94 121.2(3)
C90 C89 N5 120.8(3)
C94 C89 N5 118.0(3)
C89 C90 C91 118.4(3)
C89 C90 C96 121.8(3)
C91 C90 C96 119.8(3)
C92 C91 C90 121.9(3)
C92 C91 H91 119.0
C90 C91 H91 119.0
C93 C92 C91 118.0(3)
C93 C92 C97 121.1(3)
C91 C92 C97 120.9(3)
C92 C93 C94 122.4(3)
C92 C93 H93 118.8
C94 C93 H93 118.8
C93 C94 C89 118.2(3)
C93 C94 C95 120.7(3)
C89 C94 C95 121.1(3)
C94 C95 H95A 109.5
C94 C95 H95B 109.5
H95A C95 H95B 109.5
C94 C95 H95C 109.5
H95A C95 H95C 109.5
H95B C95 H95C 109.5
C90 C96 H96A 109.5
C90 C96 H96B 109.5
H96A C96 H96B 109.5
C90 C96 H96C 109.5
H96A C96 H96C 109.5
H96B C96 H96C 109.5
C92 C97 H97A 109.5
C92 C97 H97B 109.5
H97A C97 H97B 109.5
C92 C97 H97C 109.5
H97A C97 H97C 109.5
H97B C97 H97C 109.5
C99 C98 H98A 109.5
C99 C98 H98B 109.5
H98A C98 H98B 109.5
C99 C98 H98C 109.5
H98A C98 H98C 109.5
H98B C98 H98C 109.5
N7 C99 C100 124.3(3)
N7 C99 C98 119.8(3)
C100 C99 C98 115.8(3)
C99 C100 C101 130.1(3)
C99 C100 H100 114.9
C101 C100 H100 114.9
N8 C101 C100 123.4(3)
N8 C101 C102 119.6(3)
C100 C101 C102 117.1(3)
C101 C102 H10A 109.5
C101 C102 H10B 109.5
H10A C102 H10B 109.5
C101 C102 H10C 109.5
H10A C102 H10C 109.5
H10B C102 H10C 109.5
C104 C103 C108 121.0(3)
C104 C103 N8 119.6(3)
C108 C103 N8 119.2(3)
C103 C104 C105 118.6(3)
C103 C104 C111 120.5(3)
C105 C104 C111 120.9(3)
C106 C105 C104 121.4(3)
C106 C105 H105 119.3
C104 C105 H105 119.3
C107 C106 C105 118.5(3)
C107 C106 C110 120.2(3)
C105 C106 C110 121.3(3)
C106 C107 C108 121.9(3)
C106 C107 H107 119.0
C108 C107 H107 119.0
C107 C108 C103 118.6(3)
C107 C108 C109 120.7(3)
C103 C108 C109 120.7(3)
C108 C109 H10D 109.5
C108 C109 H10E 109.5
H10D C109 H10E 109.5
C108 C109 H10F 109.5
H10D C109 H10F 109.5
H10E C109 H10F 109.5
C106 C110 H11A 109.5
C106 C110 H11B 109.5
H11A C110 H11B 109.5
C106 C110 H11C 109.5
H11A C110 H11C 109.5
H11B C110 H11C 109.5
C104 C111 H11D 109.5
C104 C111 H11E 109.5
H11D C111 H11E 109.5
C104 C111 H11F 109.5
H11D C111 H11F 109.5
H11E C111 H11F 109.5
C117 C112 C113 120.3(3)
C117 C112 N7 120.3(3)
C113 C112 N7 119.3(3)
C114 C113 C112 118.9(3)
C114 C113 C119 120.3(3)
C112 C113 C119 120.8(3)
C115 C114 C113 122.1(3)
C115 C114 H114 119.0
C113 C114 H114 119.0
C114 C115 C116 118.2(3)
C114 C115 C120 120.6(3)
C116 C115 C120 121.2(3)
C115 C116 C117 122.1(3)
C115 C116 H116 118.9
C117 C116 H116 118.9
C112 C117 C116 118.5(3)
C112 C117 C118 121.5(3)
C116 C117 C118 120.0(3)
C117 C118 H11G 109.5
C117 C118 H11H 109.5
H11G C118 H11H 109.5
C117 C118 H11I 109.5
H11G C118 H11I 109.5
H11H C118 H11I 109.5
C113 C119 H11J 109.5
C113 C119 H11K 109.5
H11J C119 H11K 109.5
C113 C119 H11L 109.5
H11J C119 H11L 109.5
H11K C119 H11L 109.5
C115 C120 H12A 109.5
C115 C120 H12B 109.5
H12A C120 H12B 109.5
C115 C120 H12C 109.5
H12A C120 H12C 109.5
H12B C120 H12C 109.5
C122 C121 Mg6 100.13(19)
C122 C121 Mg5 62.96(16)
Mg6 C121 Mg5 151.07(18)
C122 C121 H5A 113.6(17)
Mg6 C121 H5A 102.4(17)
Mg5 C121 H5A 67.8(17)
C122 C121 H6A 114.4(18)
Mg6 C121 H6A 120.6(18)
Mg5 C121 H6A 88.3(18)
H5A C121 H6A 105(2)
C123 C122 C129 120.8(3)
C123 C122 C121 114.3(3)
C129 C122 C121 118.4(3)
C123 C122 Mg5 123.1(2)
C129 C122 Mg5 93.96(19)
C121 C122 Mg5 76.97(17)
C123 C122 Mg6 73.81(17)
C129 C122 Mg6 128.3(2)
C121 C122 Mg6 47.69(14)
Mg5 C122 Mg6 120.12(13)
C124 C123 C128 114.2(3)
C124 C123 C122 120.5(3)
C128 C123 C122 125.1(3)
C124 C123 Mg6 64.28(18)
C128 C123 Mg6 127.2(2)
C122 C123 Mg6 76.78(18)
C125 C124 C123 122.1(3)
C125 C124 Mg6 120.8(2)
C123 C124 Mg6 85.57(19)
C125 C124 H124 119.0
C123 C124 H124 119.0
Mg6 C124 H124 63.3
C126 C125 C124 121.5(3)
C126 C125 H125 119.2
C124 C125 H125 119.2
C125 C126 C127 117.8(3)
C125 C126 H126 121.1
C127 C126 H126 121.1
C128 C127 C126 121.7(3)
C128 C127 H127 119.2
C126 C127 H127 119.2
C127 C128 C123 122.6(3)
C127 C128 H128 118.7
C123 C128 H128 118.7
C130 C129 C134 116.5(3)
C130 C129 C122 122.9(3)
C134 C129 C122 120.5(4)
C130 C129 Mg5 109.5(2)
C134 C129 Mg5 104.6(2)
C122 C129 Mg5 52.65(15)
C129 C130 C131 121.2(5)
C129 C130 H130 119.4
C131 C130 H130 119.4
C132 C131 C130 120.5(5)
C132 C131 H131 119.7
C130 C131 H131 119.7
C133 C132 C131 120.0(5)
C133 C132 H132 120.0
C131 C132 H132 120.0
C132 C133 C134 120.8(5)
C132 C133 H133 119.6
C134 C133 H133 119.6
C133 C134 C129 120.9(5)
C133 C134 H134 119.5
C129 C134 H134 119.5
C136 C135 H13A 109.5
C136 C135 H13B 109.5
H13A C135 H13B 109.5
C136 C135 H13C 109.5
H13A C135 H13C 109.5
H13B C135 H13C 109.5
N9 C136 C137 124.8(3)
N9 C136 C135 119.2(3)
C137 C136 C135 116.1(3)
C136 C137 C138 129.5(3)
C136 C137 H137 115.3
C138 C137 H137 115.3
N10 C138 C137 123.9(3)
N10 C138 C139 119.2(3)
C137 C138 C139 117.0(3)
C138 C139 H13D 109.5
C138 C139 H13E 109.5
H13D C139 H13E 109.5
C138 C139 H13F 109.5
H13D C139 H13F 109.5
H13E C139 H13F 109.5
C141 C140 C145 120.5(3)
C141 C140 N10 120.8(3)
C145 C140 N10 118.5(3)
C142 C141 C140 118.6(3)
C142 C141 C148 120.6(3)
C140 C141 C148 120.7(3)
C143 C142 C141 122.2(3)
C143 C142 H142 118.9
C141 C142 H142 118.9
C144 C143 C142 118.1(3)
C144 C143 C147 120.3(3)
C142 C143 C147 121.5(3)
C143 C144 C145 122.2(3)
C143 C144 H144 118.9
C145 C144 H144 118.9
C144 C145 C140 118.4(3)
C144 C145 C146 121.2(3)
C140 C145 C146 120.4(3)
C145 C146 H14A 109.5
C145 C146 H14B 109.5
H14A C146 H14B 109.5
C145 C146 H14C 109.5
H14A C146 H14C 109.5
H14B C146 H14C 109.5
C143 C147 H14D 109.5
C143 C147 H14E 109.5
H14D C147 H14E 109.5
C143 C147 H14F 109.5
H14D C147 H14F 109.5
H14E C147 H14F 109.5
C141 C148 H14G 109.5
C141 C148 H14H 109.5
H14G C148 H14H 109.5
C141 C148 H14I 109.5
H14G C148 H14I 109.5
H14H C148 H14I 109.5
C150 C149 C154 120.6(3)
C150 C149 N9 120.0(3)
C154 C149 N9 119.2(3)
C151 C150 C149 118.3(3)
C151 C150 C156 119.9(3)
C149 C150 C156 121.7(3)
C152 C151 C150 122.6(3)
C152 C151 H151 118.7
C150 C151 H151 118.7
C151 C152 C153 117.5(3)
C151 C152 C157 121.6(3)
C153 C152 C157 120.9(3)
C154 C153 C152 122.0(3)
C154 C153 H153 119.0
C152 C153 H153 119.0
C153 C154 C149 118.9(3)
C153 C154 C155 120.4(3)
C149 C154 C155 120.8(3)
C154 C155 H15D 109.5
C154 C155 H15E 109.5
H15D C155 H15E 109.5
C154 C155 H15F 109.5
H15D C155 H15F 109.5
H15E C155 H15F 109.5
C150 C156 H15G 109.5
C150 C156 H15H 109.5
H15G C156 H15H 109.5
C150 C156 H15I 109.5
H15G C156 H15I 109.5
H15H C156 H15I 109.5
C152 C157 H15J 109.5
C152 C157 H15K 109.5
H15J C157 H15K 109.5
C152 C157 H15L 109.5
H15J C157 H15L 109.5
H15K C157 H15L 109.5
C159 C158 H15M 109.5
C159 C158 H15N 109.5
H15M C158 H15N 109.5
C159 C158 H15O 109.5
H15M C158 H15O 109.5
H15N C158 H15O 109.5
N11 C159 C160 123.9(3)
N11 C159 C158 119.3(3)
C160 C159 C158 116.8(3)
C161 C160 C159 129.6(3)
C161 C160 H160 115.2
C159 C160 H160 115.2
N12 C161 C160 123.7(3)
N12 C161 C162 119.2(3)
C160 C161 C162 117.1(3)
C161 C162 H16A 109.5
C161 C162 H16B 109.5
H16A C162 H16B 109.5
C161 C162 H16C 109.5
H16A C162 H16C 109.5
H16B C162 H16C 109.5
C168 C163 C164 121.2(3)
C168 C163 N12 119.4(3)
C164 C163 N12 119.2(3)
C165 C164 C163 117.7(3)
C165 C164 C170 121.4(3)
C163 C164 C170 120.9(3)
C166 C165 C164 121.9(4)
C166 C165 H165 119.1
C164 C165 H165 119.1
C167 C166 C165 119.0(3)
C167 C166 C171 120.9(4)
C165 C166 C171 120.0(4)
C166 C167 C168 121.4(4)
C166 C167 H167 119.3
C168 C167 H167 119.3
C167 C168 C163 118.7(4)
C167 C168 C169 121.2(3)
C163 C168 C169 120.1(3)
C168 C169 H16D 109.5
C168 C169 H16E 109.5
H16D C169 H16E 109.5
C168 C169 H16F 109.5
H16D C169 H16F 109.5
H16E C169 H16F 109.5
C164 C170 H17A 109.5
C164 C170 H17B 109.5
H17A C170 H17B 109.5
C164 C170 H17C 109.5
H17A C170 H17C 109.5
H17B C170 H17C 109.5
C166 C171 H17D 109.5
C166 C171 H17E 109.5
H17D C171 H17E 109.5
C166 C171 H17F 109.5
H17D C171 H17F 109.5
H17E C171 H17F 109.5
C173 C172 C177 120.8(3)
C173 C172 N11 119.0(3)
C177 C172 N11 120.1(3)
C174 C173 C172 118.6(3)
C174 C173 C179 120.9(3)
C172 C173 C179 120.4(3)
C175 C174 C173 122.1(3)
C175 C174 H174 118.9
C173 C174 H174 118.9
C176 C175 C174 117.9(3)
C176 C175 C180 121.1(4)
C174 C175 C180 121.0(4)
C175 C176 C177 122.4(3)
C175 C176 H176 118.8
C177 C176 H176 118.8
C172 C177 C176 118.1(3)
C172 C177 C178 121.1(3)
C176 C177 C178 120.8(3)
C177 C178 H17G 109.5
C177 C178 H17H 109.5
H17G C178 H17H 109.5
C177 C178 H17I 109.5
H17G C178 H17I 109.5
H17H C178 H17I 109.5
C173 C179 H17J 109.5
C173 C179 H17K 109.5
H17J C179 H17K 109.5
C173 C179 H17L 109.5
H17J C179 H17L 109.5
H17K C179 H17L 109.5
C175 C180 H18A 109.5
C175 C180 H18B 109.5
H18A C180 H18B 109.5
C175 C180 H18C 109.5
H18A C180 H18C 109.5
H18B C180 H18C 109.5

loop_
_geom_bond_atom_site_label_1
_geom_bond_atom_site_label_2
_geom_bond_distance
Mg1 N2 2.005(3)
Mg1 N1 2.012(3)
Mg1 C2 2.135(3)
Mg1 C1 2.363(3)
Mg1 H1 2.17(3)
N1 C18 1.328(4)
N1 C29 1.437(4)
C1 C2 1.562(4)
C1 Mg2 2.150(3)
C1 H1 1.06(3)
C1 H2 0.92(3)
Mg2 N3 2.035(3)
Mg2 N4 2.036(3)
Mg2 C4 2.567(3)
Mg2 C3 2.818(3)
Mg2 C2 2.846(3)
N2 C16 1.332(4)
N2 C20 1.433(4)
C2 C3 1.453(4)
C2 C9 1.487(4)
Mg3 N5 2.006(3)
Mg3 N6 2.011(3)
Mg3 C62 2.159(3)
Mg3 C61 2.343(3)
Mg3 C69 2.694(3)
Mg3 H3A 2.15(3)
N3 C39 1.326(4)
N3 C52 1.440(4)
C3 C8 1.426(4)
C3 C4 1.435(4)
Mg4 N8 2.035(3)
Mg4 N7 2.038(3)
Mg4 C61 2.156(3)
Mg4 C68 2.518(3)
Mg4 C63 2.780(3)
Mg4 C62 2.818(3)
N4 C41 1.333(4)
N4 C43 1.442(4)
C4 C5 1.390(4)
C4 H4 0.9500
Mg5 N10 1.999(3)
Mg5 N9 2.012(3)
Mg5 C122 2.146(3)
Mg5 C121 2.348(3)
Mg5 C129 2.694(3)
Mg5 H5A 2.18(3)
N5 C76 1.330(4)
N5 C89 1.438(4)
C5 C6 1.368(5)
C5 H5 0.9500
Mg6 N12 2.033(3)
Mg6 N11 2.042(3)
Mg6 C121 2.153(3)
Mg6 C124 2.555(3)
Mg6 C123 2.828(3)
Mg6 C122 2.867(3)
N6 C78 1.341(4)
N6 C80 1.441(4)
C6 C7 1.401(5)
C6 H6 0.9500
N7 C99 1.334(4)
N7 C112 1.433(4)
C7 C8 1.367(5)
C7 H7 0.9500
N8 C101 1.330(4)
N8 C103 1.437(4)
C8 H8 0.9500
N9 C136 1.336(4)
N9 C149 1.434(4)
C9 C14 1.396(5)
C9 C10 1.415(4)
N10 C138 1.338(4)
N10 C140 1.434(4)
C10 C11 1.386(5)
C10 H10 0.9500
N11 C159 1.336(4)
N11 C172 1.436(4)
C11 C12 1.382(6)
C11 H11 0.9500
N12 C161 1.330(4)
N12 C163 1.434(4)
C12 C13 1.380(5)
C12 H12 0.9500
C13 C14 1.390(5)
C13 H13 0.9500
C14 H14 0.9500
C15 C16 1.515(4)
C15 H15A 0.9800
C15 H15B 0.9800
C15 H15C 0.9800
C16 C17 1.392(4)
C17 C18 1.402(5)
C17 H17 0.9500
C18 C19 1.514(4)
C19 H19A 0.9800
C19 H19B 0.9800
C19 H19C 0.9800
C20 C25 1.390(4)
C20 C21 1.405(4)
C21 C22 1.386(4)
C21 C27 1.504(5)
C22 C23 1.380(5)
C22 H22 0.9500
C23 C24 1.391(5)
C23 C28 1.511(5)
C24 C25 1.392(4)
C24 H24 0.9500
C25 C26 1.507(4)
C26 H26A 0.9800
C26 H26B 0.9800
C26 H26C 0.9800
C27 H27A 0.9800
C27 H27B 0.9800
C27 H27C 0.9800
C28 H28A 0.9800
C28 H28B 0.9800
C28 H28C 0.9800
C29 C34 1.393(4)
C29 C30 1.396(4)
C30 C31 1.385(4)
C30 C36 1.501(4)
C31 C32 1.381(5)
C31 H31 0.9500
C32 C33 1.385(4)
C32 C37 1.507(5)
C33 C34 1.389(5)
C33 H33 0.9500
C34 C35 1.506(4)
C35 H35A 0.9800
C35 H35B 0.9800
C35 H35C 0.9800
C36 H36A 0.9800
C36 H36B 0.9800
C36 H36C 0.9800
C37 H37A 0.9800
C37 H37B 0.9800
C37 H37C 0.9800
C38 C39 1.518(4)
C38 H38A 0.9800
C38 H38B 0.9800
C38 H38C 0.9800
C39 C40 1.402(4)
C40 C41 1.393(4)
C40 H40 0.9500
C41 C42 1.518(4)
C42 H42A 0.9800
C42 H42B 0.9800
C42 H42C 0.9800
C43 C44 1.396(4)
C43 C48 1.399(4)
C44 C45 1.392(4)
C44 C51 1.505(5)
C45 C46 1.380(5)
C45 H45 0.9500
C46 C47 1.380(5)
C46 C50 1.514(4)
C47 C48 1.402(4)
C47 H47 0.9500
C48 C49 1.507(4)
C49 H49A 0.9800
C49 H49B 0.9800
C49 H49C 0.9800
C50 H50A 0.9800
C50 H50B 0.9800
C50 H50C 0.9800
C51 H51A 0.9800
C51 H51B 0.9800
C51 H51C 0.9800
C52 C57 1.393(4)
C52 C53 1.397(4)
C53 C54 1.383(4)
C53 C59 1.505(5)
C54 C55 1.386(5)
C54 H54 0.9500
C55 C56 1.385(5)
C55 C60 1.510(4)
C56 C57 1.392(4)
C56 H56 0.9500
C57 C58 1.500(4)
C58 H58A 0.9800
C58 H58B 0.9800
C58 H58C 0.9800
C59 H59A 0.9800
C59 H59B 0.9800
C59 H59C 0.9800
C60 H60A 0.9800
C60 H60B 0.9800
C60 H60C 0.9800
C61 C62 1.557(5)
C61 H3A 0.98(4)
C61 H4A 0.99(3)
C62 C63 1.450(5)
C62 C69 1.481(4)
C63 C68 1.424(4)
C63 C64 1.430(5)
C64 C65 1.367(5)
C64 H64 0.9500
C65 C66 1.390(6)
C65 H65 0.9500
C66 C67 1.373(5)
C66 H66 0.9500
C67 C68 1.396(5)
C67 H67 0.9500
C68 H68 0.9500
C69 C74 1.405(5)
C69 C70 1.415(5)
C70 C71 1.409(6)
C70 H70 0.9500
C71 C72 1.382(8)
C71 H71 0.9500
C72 C73 1.350(8)
C72 H72 0.9500
C73 C74 1.393(5)
C73 H73 0.9500
C74 H74 0.9500
C75 C76 1.513(4)
C75 H75A 0.9800
C75 H75B 0.9800
C75 H75C 0.9800
C76 C77 1.396(4)
C77 C78 1.397(4)
C77 H77 0.9500
C78 C79 1.510(4)
C79 H79A 0.9800
C79 H79B 0.9800
C79 H79C 0.9800
C80 C85 1.395(4)
C80 C81 1.403(4)
C81 C82 1.389(4)
C81 C87 1.503(4)
C82 C83 1.386(5)
C82 H82 0.9500
C83 C84 1.386(4)
C83 C88 1.510(4)
C84 C85 1.390(4)
C84 H84 0.9500
C85 C86 1.501(4)
C86 H86A 0.9800
C86 H86B 0.9800
C86 H86C 0.9800
C87 H87A 0.9800
C87 H87B 0.9800
C87 H87C 0.9800
C88 H88A 0.9800
C88 H88B 0.9800
C88 H88C 0.9800
C89 C90 1.386(4)
C89 C94 1.403(4)
C90 C91 1.399(4)
C90 C96 1.503(4)
C91 C92 1.388(5)
C91 H91 0.9500
C92 C93 1.381(5)
C92 C97 1.511(4)
C93 C94 1.389(4)
C93 H93 0.9500
C94 C95 1.498(4)
C95 H95A 0.9800
C95 H95B 0.9800
C95 H95C 0.9800
C96 H96A 0.9800
C96 H96B 0.9800
C96 H96C 0.9800
C97 H97A 0.9800
C97 H97B 0.9800
C97 H97C 0.9800
C98 C99 1.517(4)
C98 H98A 0.9800
C98 H98B 0.9800
C98 H98C 0.9800
C99 C100 1.401(4)
C100 C101 1.403(4)
C100 H100 0.9500
C101 C102 1.512(4)
C102 H10A 0.9800
C102 H10B 0.9800
C102 H10C 0.9800
C103 C104 1.393(4)
C103 C108 1.396(4)
C104 C105 1.398(4)
C104 C111 1.505(4)
C105 C106 1.388(4)
C105 H105 0.9500
C106 C107 1.384(5)
C106 C110 1.510(4)
C107 C108 1.387(4)
C107 H107 0.9500
C108 C109 1.504(5)
C109 H10D 0.9800
C109 H10E 0.9800
C109 H10F 0.9800
C110 H11A 0.9800
C110 H11B 0.9800
C110 H11C 0.9800
C111 H11D 0.9800
C111 H11E 0.9800
C111 H11F 0.9800
C112 C117 1.396(4)
C112 C113 1.402(4)
C113 C114 1.389(4)
C113 C119 1.500(4)
C114 C115 1.380(5)
C114 H114 0.9500
C115 C116 1.381(5)
C115 C120 1.515(4)
C116 C117 1.399(4)
C116 H116 0.9500
C117 C118 1.507(4)
C118 H11G 0.9800
C118 H11H 0.9800
C118 H11I 0.9800
C119 H11J 0.9800
C119 H11K 0.9800
C119 H11L 0.9800
C120 H12A 0.9800
C120 H12B 0.9800
C120 H12C 0.9800
C121 C122 1.551(4)
C121 H5A 0.99(3)
C121 H6A 1.01(3)
C122 C123 1.446(4)
C122 C129 1.486(4)
C123 C124 1.425(4)
C123 C128 1.428(4)
C124 C125 1.391(4)
C124 H124 0.9500
C125 C126 1.374(5)
C125 H125 0.9500
C126 C127 1.395(5)
C126 H126 0.9500
C127 C128 1.364(5)
C127 H127 0.9500
C128 H128 0.9500
C129 C130 1.395(5)
C129 C134 1.423(5)
C130 C131 1.405(5)
C130 H130 0.9500
C131 C132 1.367(8)
C131 H131 0.9500
C132 C133 1.364(8)
C132 H132 0.9500
C133 C134 1.392(6)
C133 H133 0.9500
C134 H134 0.9500
C135 C136 1.508(4)
C135 H13A 0.9800
C135 H13B 0.9800
C135 H13C 0.9800
C136 C137 1.396(4)
C137 C138 1.401(4)
C137 H137 0.9500
C138 C139 1.507(4)
C139 H13D 0.9800
C139 H13E 0.9800
C139 H13F 0.9800
C140 C141 1.396(4)
C140 C145 1.402(4)
C141 C142 1.388(4)
C141 C148 1.505(4)
C142 C143 1.385(5)
C142 H142 0.9500
C143 C144 1.379(5)
C143 C147 1.513(5)
C144 C145 1.393(4)
C144 H144 0.9500
C145 C146 1.507(4)
C146 H14A 0.9800
C146 H14B 0.9800
C146 H14C 0.9800
C147 H14D 0.9800
C147 H14E 0.9800
C147 H14F 0.9800
C148 H14G 0.9800
C148 H14H 0.9800
C148 H14I 0.9800
C149 C150 1.392(4)
C149 C154 1.402(4)
C150 C151 1.389(4)
C150 C156 1.500(4)
C151 C152 1.386(5)
C151 H151 0.9500
C152 C153 1.391(4)
C152 C157 1.505(5)
C153 C154 1.383(4)
C153 H153 0.9500
C154 C155 1.507(4)
C155 H15D 0.9800
C155 H15E 0.9800
C155 H15F 0.9800
C156 H15G 0.9800
C156 H15H 0.9800
C156 H15I 0.9800
C157 H15J 0.9800
C157 H15K 0.9800
C157 H15L 0.9800
C158 C159 1.512(4)
C158 H15M 0.9800
C158 H15N 0.9800
C158 H15O 0.9800
C159 C160 1.404(4)
C160 C161 1.397(4)
C160 H160 0.9500
C161 C162 1.512(4)
C162 H16A 0.9800
C162 H16B 0.9800
C162 H16C 0.9800
C163 C168 1.394(5)
C163 C164 1.397(5)
C164 C165 1.397(5)
C164 C170 1.501(5)
C165 C166 1.384(5)
C165 H165 0.9500
C166 C167 1.371(5)
C166 C171 1.513(5)
C167 C168 1.394(5)
C167 H167 0.9500
C168 C169 1.501(5)
C169 H16D 0.9800
C169 H16E 0.9800
C169 H16F 0.9800
C170 H17A 0.9800
C170 H17B 0.9800
C170 H17C 0.9800
C171 H17D 0.9800
C171 H17E 0.9800
C171 H17F 0.9800
C172 C173 1.396(4)
C172 C177 1.398(4)
C173 C174 1.392(5)
C173 C179 1.507(5)
C174 C175 1.387(5)
C174 H174 0.9500
C175 C176 1.378(5)
C175 C180 1.508(5)
C176 C177 1.401(5)
C176 H176 0.9500
C177 C178 1.497(5)
C178 H17G 0.9800
C178 H17H 0.9800
C178 H17I 0.9800
C179 H17J 0.9800
C179 H17K 0.9800
C179 H17L 0.9800
C180 H18A 0.9800
C180 H18B 0.9800
C180 H18C 0.9800
